data_7014765
loop_
_publ_author_name
'Savjani, Nicky'
'Lancaster, Simon J.'
'Bew, Sean'
'Hughes, David L.'
'Bochmann, Manfred'

_publ_section_title
;
 Synthesis and structures of gold perfluorophthalimido complexes.
;
_journal_issue 5
_journal_name_full 'Dalton transactions (Cambridge, England : 2003)'
_journal_page_first 1079
_journal_page_last 1090
_journal_paper_doi 10.1039/c0dt01134g
_journal_volume 40
_journal_year 2011
_chemical_formula_moiety 'C36 H30 Au P2, C44 B2 F34 N O2, ca 1.5(C4 H8 O)'
_chemical_formula_sum 'C86 H42 Au B2 F34 N O3.5 P2'
_chemical_formula_weight 2071.73
_chemical_name_common 'Compound 11'
_chemical_name_systematic
;
?
;
_space_group_IT_number 14
_symmetry_cell_setting monoclinic
_symmetry_space_group_name_Hall '-P 2yn'
_symmetry_space_group_name_H-M 'P 1 21/n 1'
_atom_sites_solution_hydrogens geom
_atom_sites_solution_primary direct
_atom_sites_solution_secondary difmap
_audit_creation_method SHELXL-97
_cell_angle_alpha 90.00
_cell_angle_beta 89.997(2)
_cell_angle_gamma 90.00
_cell_formula_units_Z 4
_cell_length_a 15.4133(11)
_cell_length_b 32.505(2)
_cell_length_c 16.4236(12)
_cell_measurement_temperature 120(2)
_cell_volume 8228.4(10)
_computing_cell_refinement 'DENZO (Otwinowski & Minor, 1997) & COLLECT (Hooft, R.W.W., 1998)'
_computing_data_collection 'COLLECT (Hooft, R.W.W., 1998)'
_computing_data_reduction 'DENZO (Otwinowski & Minor, 1997) & COLLECT (Hooft, R.W.W., 1998)'
_computing_molecular_graphics 'ORTEP (Johnson, 1976 and Farrugia, 1997)'
_computing_publication_material 'SHELXL-97 (Sheldrick, 2008) and WINGX (Farrugia, 1999)'
_computing_structure_refinement 'SHELXL-97 (Sheldrick, 2008)'
_computing_structure_solution 'SHELXS-97 (Sheldrick, 2008)'
_diffrn_ambient_temperature 120(2)
_diffrn_detector_area_resol_mean 9.091
_diffrn_measured_fraction_theta_full 0.956
_diffrn_measured_fraction_theta_max 0.956
_diffrn_measurement_device_type 'Bruker-Nonius Roper CCD camera on \k-goniostat'
_diffrn_measurement_method '\f & \w scans'
_diffrn_radiation_monochromator graphite
_diffrn_radiation_source 'Bruker-Nonius FR591 rotating anode'
_diffrn_radiation_type MoK\a
_diffrn_radiation_wavelength 0.71073
_diffrn_reflns_av_R_equivalents 0.0751
_diffrn_reflns_av_sigmaI/netI 0.0745
_diffrn_reflns_limit_h_max 16
_diffrn_reflns_limit_h_min -16
_diffrn_reflns_limit_k_max 35
_diffrn_reflns_limit_k_min -34
_diffrn_reflns_limit_l_max 17
_diffrn_reflns_limit_l_min -17
_diffrn_reflns_number 37322
_diffrn_reflns_theta_full 22.50
_diffrn_reflns_theta_max 22.50
_diffrn_reflns_theta_min 2.92
_exptl_absorpt_coefficient_mu 1.956
_exptl_absorpt_correction_T_max 1.00
_exptl_absorpt_correction_T_min 0.651
_exptl_absorpt_correction_type multi-scan
_exptl_absorpt_process_details 'SADABS 2007/2 (Sheldrick, G.M., 2007)'
_exptl_crystal_colour 'pale yellow'
_exptl_crystal_density_diffrn 1.672
_exptl_crystal_density_method 'not measured'
_exptl_crystal_description block
_exptl_crystal_F_000 4072
_exptl_crystal_size_max 0.14
_exptl_crystal_size_mid 0.09
_exptl_crystal_size_min 0.05
_refine_diff_density_max 1.947
_refine_diff_density_min -1.344
_refine_diff_density_rms 0.175
_refine_ls_extinction_method none
_refine_ls_goodness_of_fit_ref 1.036
_refine_ls_hydrogen_treatment constr
_refine_ls_matrix_type full
_refine_ls_number_parameters 1145
_refine_ls_number_reflns 10292
_refine_ls_number_restraints 0
_refine_ls_restrained_S_all 1.036
_refine_ls_R_factor_all 0.1111
_refine_ls_R_factor_gt 0.0878
_refine_ls_shift/su_max 0.026
_refine_ls_shift/su_mean 0.001
_refine_ls_structure_factor_coef Fsqd
_refine_ls_weighting_details 'calc w=1/[\s^2^(Fo^2^)+(0.0083P)^2^+227.2459P] where P=(Fo^2^+2Fc^2^)/3'
_refine_ls_weighting_scheme calc
_refine_ls_wR_factor_gt 0.1794
_refine_ls_wR_factor_ref 0.1924
_reflns_number_gt 8628
_reflns_number_total 10292
_reflns_threshold_expression >2\s(I)
_cod_data_source_file C0DT01134G.TXT
_cod_data_source_block 2009src1339r
_cod_depositor_comments
;
The following automatic conversions were performed:
'_symmetry_cell_setting' value 'Monoclinic' changed to 'monoclinic'
according to '/home/saulius/struct/CIF-dictionaries/cif_core.dic'
dictionary named 'cif_core.dic' version 2.4.1 from 2010-06-29.

Automatic conversion script
Id: cif_fix_enum 1555 2011-01-17 13:19:09Z saulius 
;
_cod_original_cell_volume 8228.3(10)
_cod_original_sg_symbol_H-M P21/n
_cod_original_formula_sum 'C86 H42 Au B2 F34 N O3.50 P2'
_cod_database_code 7014765

loop_
_symmetry_equiv_pos_as_xyz
'x, y, z'
'-x+1/2, y+1/2, -z+1/2'
'-x, -y, -z'
'x-1/2, -y-1/2, z-1/2'

loop_
_atom_site_label
_atom_site_type_symbol
_atom_site_fract_x
_atom_site_fract_y
_atom_site_fract_z
_atom_site_U_iso_or_equiv
_atom_site_adp_type
_atom_site_occupancy
_atom_site_symmetry_multiplicity
_atom_site_calc_flag
_atom_site_refinement_flags
_atom_site_disorder_assembly
_atom_site_disorder_group
Au Au 0.53784(6) 0.311553(19) 0.43581(6) 0.0412(2) Uani 1 1 d . . .
P1 P 0.5257(3) 0.35814(14) 0.5404(3) 0.0390(12) Uani 1 1 d . . .
C111 C 0.4117(12) 0.3747(5) 0.5410(15) 0.047(6) Uani 1 1 d . . .
C112 C 0.3777(14) 0.3869(6) 0.4673(13) 0.054(6) Uani 1 1 d . . .
H112 H 0.4110 0.3859 0.4201 0.064 Uiso 1 1 calc R . .
C113 C 0.2916(15) 0.4009(8) 0.4652(15) 0.071(8) Uani 1 1 d . . .
H113 H 0.2672 0.4096 0.4163 0.085 Uiso 1 1 calc R . .
C114 C 0.2422(13) 0.4016(6) 0.5373(14) 0.050(6) Uani 1 1 d . . .
H114 H 0.1841 0.4092 0.5352 0.060 Uiso 1 1 calc R . .
C115 C 0.2771(17) 0.3915(7) 0.6076(15) 0.061(7) Uani 1 1 d . . .
H115 H 0.2447 0.3944 0.6550 0.073 Uiso 1 1 calc R . .
C116 C 0.3633(16) 0.3765(6) 0.6124(16) 0.060(7) Uani 1 1 d . . .
H116 H 0.3868 0.3680 0.6618 0.072 Uiso 1 1 calc R . .
C121 C 0.5460(14) 0.3366(5) 0.6425(11) 0.038(5) Uani 1 1 d . . .
C122 C 0.5717(12) 0.3604(6) 0.7091(14) 0.045(5) Uani 1 1 d . . .
H122 H 0.5841 0.3882 0.7028 0.054 Uiso 1 1 calc R . .
C123 C 0.5782(13) 0.3426(6) 0.7813(14) 0.053(6) Uani 1 1 d . . .
H123 H 0.5957 0.3585 0.8254 0.064 Uiso 1 1 calc R . .
C124 C 0.5596(13) 0.3005(6) 0.7940(13) 0.051(6) Uani 1 1 d . . .
H124 H 0.5645 0.2887 0.8454 0.062 Uiso 1 1 calc R . .
C125 C 0.5342(15) 0.2779(5) 0.7284(12) 0.051(5) Uani 1 1 d . . .
H125 H 0.5191 0.2504 0.7350 0.061 Uiso 1 1 calc R . .
C126 C 0.5310(14) 0.2960(5) 0.6507(12) 0.044(5) Uani 1 1 d . . .
H126 H 0.5186 0.2800 0.6052 0.053 Uiso 1 1 calc R . .
C131 C 0.5865(14) 0.4033(6) 0.5284(13) 0.050(6) Uani 1 1 d . . .
C132 C 0.5603(12) 0.4428(5) 0.5489(14) 0.053(6) Uani 1 1 d . . .
H132 H 0.5065 0.4460 0.5736 0.064 Uiso 1 1 calc R . .
C133 C 0.6082(14) 0.4772(6) 0.5351(13) 0.048(6) Uani 1 1 d . . .
H133 H 0.5881 0.5027 0.5528 0.058 Uiso 1 1 calc R . .
C134 C 0.6863(18) 0.4744(7) 0.4952(14) 0.063(7) Uani 1 1 d . . .
H134 H 0.7194 0.4976 0.4839 0.076 Uiso 1 1 calc R . .
C135 C 0.7125(13) 0.4371(7) 0.4733(15) 0.061(7) Uani 1 1 d . . .
H135 H 0.7657 0.4350 0.4468 0.074 Uiso 1 1 calc R . .
C136 C 0.6672(16) 0.4020(6) 0.4869(14) 0.055(6) Uani 1 1 d . . .
H136 H 0.6892 0.3769 0.4690 0.066 Uiso 1 1 calc R . .
P2 P 0.5269(3) 0.27023(13) 0.3225(3) 0.0383(12) Uani 1 1 d . . .
C211 C 0.4679(14) 0.2248(5) 0.3440(12) 0.043(5) Uani 1 1 d . . .
C212 C 0.4918(11) 0.2008(5) 0.4128(12) 0.042(5) Uani 1 1 d . . .
H212 H 0.5366 0.2104 0.4456 0.051 Uiso 1 1 calc R . .
C213 C 0.4531(12) 0.1647(5) 0.4337(13) 0.046(5) Uani 1 1 d . . .
H213 H 0.4732 0.1490 0.4771 0.056 Uiso 1 1 calc R . .
C214 C 0.3820(13) 0.1522(6) 0.3870(13) 0.042(5) Uani 1 1 d . . .
H214 H 0.3540 0.1278 0.4008 0.051 Uiso 1 1 calc R . .
C215 C 0.3521(14) 0.1738(6) 0.3232(15) 0.057(6) Uani 1 1 d . . .
H215 H 0.3041 0.1646 0.2942 0.068 Uiso 1 1 calc R . .
C216 C 0.3942(13) 0.2107(6) 0.3002(14) 0.051(6) Uani 1 1 d . . .
H216 H 0.3736 0.2258 0.2562 0.061 Uiso 1 1 calc R . .
C221 C 0.4657(15) 0.2995(5) 0.2451(10) 0.040(5) Uani 1 1 d . . .
C222 C 0.3873(13) 0.3146(6) 0.2655(13) 0.050(5) Uani 1 1 d . . .
H222 H 0.3640 0.3075 0.3157 0.060 Uiso 1 1 calc R . .
C223 C 0.3402(14) 0.3401(6) 0.2155(14) 0.050(6) Uani 1 1 d . . .
H223 H 0.2873 0.3511 0.2321 0.060 Uiso 1 1 calc R . .
C224 C 0.3743(15) 0.3489(6) 0.1398(14) 0.054(6) Uani 1 1 d . . .
H224 H 0.3426 0.3644 0.1026 0.065 Uiso 1 1 calc R . .
C225 C 0.4563(15) 0.3345(5) 0.1196(11) 0.045(5) Uani 1 1 d . . .
H225 H 0.4810 0.3423 0.0703 0.054 Uiso 1 1 calc R . .
C226 C 0.5014(11) 0.3090(6) 0.1702(12) 0.040(5) Uani 1 1 d . . .
H226 H 0.5549 0.2983 0.1548 0.048 Uiso 1 1 calc R . .
C231 C 0.6261(12) 0.2536(6) 0.2747(14) 0.048(6) Uani 1 1 d . . .
C232 C 0.7052(15) 0.2696(7) 0.3026(15) 0.066(7) Uani 1 1 d . . .
H232 H 0.7071 0.2897 0.3428 0.080 Uiso 1 1 calc R . .
C233 C 0.7826(16) 0.2538(10) 0.2667(17) 0.078(8) Uani 1 1 d . . .
H233 H 0.8360 0.2637 0.2844 0.094 Uiso 1 1 calc R . .
C234 C 0.7803(16) 0.2251(9) 0.2082(19) 0.080(9) Uani 1 1 d . . .
H234 H 0.8321 0.2160 0.1855 0.096 Uiso 1 1 calc R . .
C235 C 0.7018(16) 0.2086(7) 0.1803(15) 0.063(7) Uani 1 1 d . . .
H235 H 0.6986 0.1890 0.1391 0.075 Uiso 1 1 calc R . .
C236 C 0.6304(16) 0.2239(6) 0.2189(17) 0.071(8) Uani 1 1 d . . .
H236 H 0.5778 0.2120 0.2044 0.085 Uiso 1 1 calc R . .
N31 N 0.7537(9) 0.5004(4) 0.0275(9) 0.033(4) Uani 1 1 d . . .
C32 C 0.7462(11) 0.4653(5) -0.0124(10) 0.026(4) Uiso 1 1 d . . .
O32 O 0.7381(7) 0.4297(4) 0.0127(8) 0.034(3) Uani 1 1 d . . .
C33 C 0.7431(10) 0.4750(5) -0.1005(11) 0.029(4) Uani 1 1 d . . .
C34 C 0.7370(10) 0.4502(5) -0.1700(10) 0.022(4) Uiso 1 1 d . . .
C35 C 0.7432(10) 0.4691(6) -0.2485(12) 0.040(5) Uani 1 1 d . . .
C36 C 0.7569(12) 0.5113(5) -0.2528(13) 0.038(5) Uani 1 1 d . . .
C37 C 0.7597(10) 0.5353(4) -0.1830(12) 0.028(4) Uani 1 1 d . . .
C38 C 0.7553(10) 0.5166(5) -0.1082(11) 0.026(4) Uani 1 1 d . . .
C39 C 0.7603(11) 0.5319(5) -0.0234(11) 0.030(4) Uiso 1 1 d . . .
O39 O 0.7655(7) 0.5693(3) -0.0094(8) 0.033(3) Uani 1 1 d . . .
F34 F 0.7262(6) 0.4094(3) -0.1670(6) 0.039(3) Uani 1 1 d . . .
F35 F 0.7348(7) 0.4457(3) -0.3134(7) 0.048(3) Uani 1 1 d . . .
F36 F 0.7581(7) 0.5279(3) -0.3281(7) 0.050(3) Uani 1 1 d . . .
F37 F 0.7724(7) 0.5754(3) -0.1931(7) 0.043(3) Uani 1 1 d . . .
B3 B 0.7406(11) 0.4142(6) 0.1033(13) 0.027(5) Uani 1 1 d . . .
C41 C 0.7554(12) 0.3649(5) 0.0856(11) 0.037(5) Uani 1 1 d . . .
C42 C 0.7040(13) 0.3426(6) 0.0314(13) 0.043(5) Uani 1 1 d . . .
C43 C 0.7195(15) 0.3036(6) 0.0083(14) 0.054(6) Uani 1 1 d . . .
C44 C 0.7897(11) 0.2824(5) 0.0360(11) 0.032(4) Uiso 1 1 d . . .
C45 C 0.8418(12) 0.3023(6) 0.0920(11) 0.041(5) Uiso 1 1 d . . .
C46 C 0.8250(11) 0.3418(6) 0.1165(14) 0.043(5) Uani 1 1 d . . .
F42 F 0.6338(6) 0.3626(3) 0.0002(7) 0.049(3) Uani 1 1 d . . .
F43 F 0.6641(9) 0.2853(3) -0.0426(8) 0.071(4) Uani 1 1 d . . .
F44 F 0.8056(9) 0.2441(3) 0.0133(8) 0.063(4) Uani 1 1 d . . .
F45 F 0.9121(7) 0.2820(3) 0.1221(8) 0.058(3) Uani 1 1 d . . .
F46 F 0.8807(7) 0.3564(3) 0.1736(7) 0.051(3) Uani 1 1 d . . .
C51 C 0.6429(11) 0.4204(5) 0.1446(12) 0.034(5) Uani 1 1 d . . .
C52 C 0.6256(12) 0.4025(5) 0.2178(10) 0.028(4) Uani 1 1 d . . .
C53 C 0.5492(12) 0.4073(5) 0.2609(10) 0.034(4) Uani 1 1 d . . .
C54 C 0.4853(11) 0.4306(5) 0.2271(12) 0.033(5) Uani 1 1 d . . .
C55 C 0.4978(11) 0.4494(5) 0.1541(12) 0.031(5) Uani 1 1 d . . .
C56 C 0.5754(12) 0.4449(6) 0.1156(10) 0.032(5) Uani 1 1 d . . .
F52 F 0.6899(6) 0.3786(3) 0.2538(7) 0.043(3) Uani 1 1 d . . .
F53 F 0.5392(8) 0.3884(3) 0.3320(6) 0.051(3) Uani 1 1 d . . .
F54 F 0.4107(6) 0.4349(3) 0.2696(7) 0.050(3) Uani 1 1 d . . .
F55 F 0.4346(6) 0.4719(3) 0.1216(7) 0.050(3) Uani 1 1 d . . .
F56 F 0.5825(6) 0.4655(3) 0.0428(7) 0.041(3) Uani 1 1 d . . .
C61 C 0.8198(12) 0.4375(5) 0.1486(12) 0.036(5) Uani 1 1 d . . .
C62 C 0.9027(12) 0.4351(6) 0.1209(13) 0.042(5) Uani 1 1 d . . .
C63 C 0.9747(12) 0.4484(5) 0.1563(14) 0.046(5) Uani 1 1 d . . .
C64 C 0.9691(12) 0.4680(5) 0.2321(12) 0.035(4) Uani 1 1 d . . .
C65 C 0.8857(12) 0.4728(6) 0.2679(13) 0.036(5) Uani 1 1 d . . .
C66 C 0.8145(12) 0.4566(6) 0.2268(13) 0.041(5) Uani 1 1 d . . .
F62 F 0.9168(6) 0.4166(3) 0.0432(6) 0.043(3) Uani 1 1 d . . .
F63 F 1.0571(6) 0.4440(3) 0.1254(7) 0.050(3) Uani 1 1 d . . .
F64 F 1.0387(8) 0.4825(3) 0.2718(7) 0.054(3) Uani 1 1 d . . .
F65 F 0.8798(7) 0.4908(4) 0.3391(8) 0.059(3) Uani 1 1 d . . .
F66 F 0.7393(6) 0.4619(3) 0.2631(7) 0.042(3) Uani 1 1 d . . .
B9 B 0.7642(11) 0.5905(6) 0.0753(15) 0.033(5) Uani 1 1 d . . .
C71 C 0.8601(12) 0.5861(6) 0.1200(13) 0.041(5) Uani 1 1 d . . .
C72 C 0.8766(13) 0.6095(5) 0.1927(12) 0.042(5) Uani 1 1 d . . .
C73 C 0.9483(12) 0.6079(5) 0.2359(11) 0.041(5) Uani 1 1 d . . .
C74 C 1.0139(12) 0.5809(6) 0.2115(13) 0.047(6) Uani 1 1 d . . .
C75 C 1.0056(11) 0.5583(5) 0.1432(11) 0.032(4) Uani 1 1 d . . .
C76 C 0.9281(11) 0.5606(5) 0.0980(11) 0.033(4) Uiso 1 1 d . . .
F72 F 0.8100(7) 0.6345(3) 0.2156(7) 0.045(3) Uani 1 1 d . . .
F73 F 0.9569(8) 0.6299(3) 0.3029(7) 0.061(3) Uani 1 1 d . . .
F74 F 1.0878(7) 0.5800(4) 0.2560(8) 0.062(4) Uani 1 1 d . . .
F75 F 1.0693(6) 0.5337(3) 0.1191(8) 0.056(3) Uani 1 1 d . . .
F76 F 0.9241(6) 0.5357(3) 0.0358(7) 0.042(3) Uani 1 1 d . . .
C81 C 0.6809(11) 0.5727(5) 0.1255(12) 0.032(4) Uani 1 1 d . . .
C82 C 0.6860(12) 0.5543(6) 0.2042(14) 0.046(6) Uani 1 1 d . . .
C83 C 0.6145(12) 0.5404(5) 0.2424(12) 0.036(5) Uani 1 1 d . . .
C84 C 0.5313(12) 0.5461(5) 0.2099(11) 0.040(5) Uani 1 1 d . . .
C85 C 0.5268(12) 0.5641(5) 0.1343(10) 0.034(4) Uiso 1 1 d . . .
C86 C 0.5989(12) 0.5766(6) 0.0953(12) 0.037(5) Uani 1 1 d . . .
F82 F 0.7635(6) 0.5467(3) 0.2398(7) 0.046(3) Uani 1 1 d . . .
F83 F 0.6210(6) 0.5224(3) 0.3187(7) 0.044(3) Uani 1 1 d . . .
F84 F 0.4612(7) 0.5337(3) 0.2530(6) 0.045(3) Uani 1 1 d . . .
F85 F 0.4464(6) 0.5703(3) 0.1039(7) 0.048(3) Uani 1 1 d . . .
F86 F 0.5876(6) 0.5936(3) 0.0214(7) 0.040(3) Uani 1 1 d . . .
C91 C 0.7553(10) 0.6397(5) 0.0489(11) 0.034(4) Uani 1 1 d . . .
C92 C 0.8136(13) 0.6545(6) -0.0112(14) 0.046(6) Uani 1 1 d . . .
C93 C 0.8081(14) 0.6935(6) -0.0404(13) 0.047(6) Uani 1 1 d . . .
C94 C 0.7497(16) 0.7209(7) -0.0154(16) 0.063(7) Uani 1 1 d . . .
C95 C 0.6878(15) 0.7082(6) 0.0463(14) 0.055(7) Uani 1 1 d . . .
C96 C 0.6943(12) 0.6680(5) 0.0745(14) 0.047(6) Uani 1 1 d . . .
F92 F 0.8768(6) 0.6307(3) -0.0396(6) 0.044(3) Uani 1 1 d . . .
F93 F 0.8691(9) 0.7069(4) -0.0961(9) 0.073(4) Uani 1 1 d . . .
F94 F 0.7417(9) 0.7593(3) -0.0417(9) 0.081(5) Uani 1 1 d . . .
F95 F 0.6268(8) 0.7331(3) 0.0697(9) 0.066(3) Uani 1 1 d . . .
F96 F 0.6365(7) 0.6579(3) 0.1338(8) 0.054(3) Uani 1 1 d . . .
C881 C 0.505(8) 0.126(4) 0.825(8) 0.10(4) Uiso 0.30 1 d P . .
C882 C 0.466(12) 0.158(5) 0.859(9) 0.12(4) Uiso 0.25 1 d P . .
C883 C 0.635(5) 0.186(2) 0.877(5) 0.10(2) Uiso 0.45 1 d P . .
C884 C 0.609(11) 0.165(5) 0.821(11) 0.09(5) Uiso 0.20 1 d P . .
C885 C 0.562(7) 0.142(3) 0.788(6) 0.09(3) Uiso 0.30 1 d P . .
C886 C 0.392(6) 0.150(3) 0.894(6) 0.09(3) Uiso 0.35 1 d P . .
C887 C 0.434(6) 0.163(2) 0.949(6) 0.10(2) Uiso 0.40 1 d P . .
C888 C 0.520(8) 0.141(4) 0.866(7) 0.10(3) Uiso 0.35 1 d P . .
C889 C 0.375(5) 0.161(2) 0.960(4) 0.09(2) Uiso 0.45 1 d P . .
C890 C 0.556(6) 0.170(3) 0.861(5) 0.09(2) Uiso 0.40 1 d P . .
C891 C 0.500(5) 0.184(3) 0.987(5) 0.10(2) Uiso 0.40 1 d P . .
C892 C 0.473(6) 0.195(3) 1.045(6) 0.11(3) Uiso 0.35 1 d P . .
C894 C 0.502(8) 0.170(3) 0.911(7) 0.09(3) Uiso 0.30 1 d P . .
C895 C 0.572(5) 0.187(3) 0.952(5) 0.09(2) Uiso 0.35 1 d P . .
C991 C 0.495(5) 0.044(3) 0.016(5) 0.10(2) Uiso 0.40 1 d P . .
C992 C 0.547(5) 0.026(2) -0.040(4) 0.085(19) Uiso 0.40 1 d P . .
C993 C 0.438(5) 0.014(2) 0.046(5) 0.10(2) Uiso 0.40 1 d P . .
C996 C 0.477(5) 0.079(2) 0.021(4) 0.09(2) Uiso 0.40 1 d P . .
C995 C 0.597(3) 0.0563(15) -0.076(3) 0.077(14) Uiso 0.50 1 d P . .
C997 C 0.376(5) 0.026(2) 0.099(5) 0.09(2) Uiso 0.40 1 d P . .

loop_
_atom_site_aniso_label
_atom_site_aniso_U_11
_atom_site_aniso_U_22
_atom_site_aniso_U_33
_atom_site_aniso_U_23
_atom_site_aniso_U_13
_atom_site_aniso_U_12
Au 0.0399(4) 0.0281(3) 0.0555(4) 0.0004(4) -0.0045(5) -0.0026(4)
P1 0.040(3) 0.026(2) 0.052(3) -0.011(2) -0.002(3) -0.005(2)
C111 0.034(11) 0.010(9) 0.10(2) -0.006(10) 0.009(12) -0.007(8)
C112 0.055(14) 0.052(13) 0.054(15) 0.031(11) -0.003(11) 0.034(11)
C113 0.053(15) 0.090(19) 0.070(19) 0.032(14) -0.021(14) -0.006(13)
C114 0.033(11) 0.058(14) 0.059(16) 0.003(11) 0.024(12) -0.012(10)
C115 0.075(19) 0.056(15) 0.053(16) -0.015(13) 0.003(14) -0.035(13)
C116 0.069(18) 0.034(12) 0.076(18) 0.005(12) 0.001(15) -0.022(12)
C121 0.049(12) 0.021(9) 0.043(11) -0.002(8) 0.021(11) 0.007(10)
C122 0.035(11) 0.028(10) 0.073(16) -0.002(11) 0.001(10) -0.009(8)
C123 0.059(14) 0.035(12) 0.065(16) 0.001(11) -0.017(12) 0.004(10)
C124 0.068(16) 0.038(12) 0.048(13) 0.007(10) -0.026(11) -0.004(10)
C125 0.061(13) 0.023(9) 0.069(14) 0.011(10) 0.016(14) -0.021(11)
C126 0.054(13) 0.027(10) 0.051(12) 0.002(9) 0.005(12) -0.017(11)
C131 0.049(13) 0.047(13) 0.055(14) -0.009(11) -0.017(11) 0.009(10)
C132 0.041(12) 0.037(11) 0.082(16) -0.009(11) -0.016(11) -0.010(9)
C133 0.058(14) 0.022(10) 0.065(16) 0.020(9) -0.023(12) -0.018(10)
C134 0.082(19) 0.057(17) 0.050(15) 0.001(12) -0.016(14) -0.018(14)
C135 0.025(11) 0.072(17) 0.086(18) -0.016(14) -0.020(11) -0.007(11)
C136 0.078(17) 0.026(11) 0.060(16) 0.021(11) -0.013(13) -0.019(11)
P2 0.037(3) 0.028(2) 0.050(3) -0.001(2) -0.002(3) -0.002(2)
C211 0.050(12) 0.019(9) 0.059(12) -0.018(9) -0.011(12) 0.016(10)
C212 0.041(11) 0.027(10) 0.059(14) -0.008(9) 0.007(9) 0.002(8)
C213 0.054(12) 0.031(10) 0.054(12) 0.005(9) 0.013(15) 0.002(9)
C214 0.044(12) 0.031(11) 0.052(14) -0.002(10) 0.012(11) -0.001(10)
C215 0.052(14) 0.041(13) 0.077(18) -0.014(12) -0.019(13) -0.011(11)
C216 0.050(13) 0.031(12) 0.072(16) 0.013(11) -0.014(12) 0.018(10)
C221 0.052(12) 0.041(10) 0.027(10) -0.003(8) -0.025(11) 0.003(11)
C222 0.047(12) 0.046(12) 0.057(14) -0.009(11) -0.006(11) 0.021(11)
C223 0.048(14) 0.046(13) 0.057(16) 0.003(11) 0.002(12) 0.001(10)
C224 0.068(16) 0.026(11) 0.067(17) -0.010(11) -0.035(14) 0.008(11)
C225 0.050(12) 0.043(11) 0.041(12) 0.002(9) -0.003(12) -0.017(12)
C226 0.027(9) 0.042(11) 0.051(13) -0.001(10) -0.003(9) 0.005(9)
C231 0.029(11) 0.048(13) 0.069(15) 0.022(12) 0.003(11) 0.005(10)
C232 0.057(15) 0.067(16) 0.075(18) 0.005(13) -0.018(14) 0.002(12)
C233 0.048(16) 0.12(2) 0.065(19) 0.020(17) 0.012(14) -0.010(16)
C234 0.048(16) 0.09(2) 0.11(2) 0.040(18) 0.016(16) 0.045(15)
C235 0.069(17) 0.041(13) 0.078(18) 0.019(12) 0.036(15) -0.006(12)
C236 0.068(17) 0.022(11) 0.12(2) -0.005(14) 0.034(16) 0.000(11)
N31 0.017(7) 0.026(8) 0.054(10) -0.006(7) -0.001(7) 0.000(6)
O32 0.023(7) 0.026(7) 0.055(9) 0.002(6) 0.004(6) 0.002(5)
C33 0.013(8) 0.015(9) 0.059(13) 0.008(8) 0.000(8) 0.003(7)
C35 0.003(8) 0.071(15) 0.047(13) -0.023(11) -0.007(8) 0.003(9)
C36 0.030(10) 0.021(10) 0.062(15) 0.018(10) -0.002(10) 0.002(8)
C37 0.014(9) 0.005(8) 0.065(14) -0.007(9) -0.010(9) 0.005(6)
C38 0.009(8) 0.027(10) 0.040(11) 0.020(9) -0.008(8) 0.000(7)
O39 0.027(7) 0.015(6) 0.056(8) -0.002(6) -0.003(6) -0.009(5)
F34 0.039(6) 0.023(5) 0.054(7) -0.007(5) 0.004(5) -0.002(5)
F35 0.042(6) 0.050(7) 0.053(7) 0.001(6) -0.006(6) -0.001(5)
F36 0.055(7) 0.043(7) 0.053(8) 0.015(6) -0.003(6) -0.004(6)
F37 0.045(6) 0.026(6) 0.060(7) 0.017(5) -0.013(6) 0.002(5)
B3 0.009(9) 0.026(11) 0.047(13) -0.011(10) 0.012(9) -0.009(8)
C41 0.039(11) 0.024(10) 0.048(13) 0.000(9) -0.004(10) -0.011(9)
C42 0.046(12) 0.032(12) 0.052(13) 0.011(10) -0.001(10) 0.021(10)
C43 0.072(16) 0.026(12) 0.064(15) -0.003(10) -0.018(12) -0.017(11)
C46 0.011(9) 0.037(11) 0.081(16) 0.009(11) 0.006(10) -0.001(8)
F42 0.035(6) 0.030(6) 0.082(9) 0.003(6) -0.019(6) -0.006(5)
F43 0.093(9) 0.032(6) 0.088(11) -0.021(7) -0.030(8) -0.002(6)
F44 0.095(10) 0.023(6) 0.071(8) 0.001(6) 0.005(7) 0.013(6)
F45 0.032(6) 0.050(7) 0.092(10) 0.016(7) -0.004(6) 0.010(5)
F46 0.042(6) 0.036(6) 0.076(8) 0.001(6) -0.017(6) 0.000(5)
C51 0.026(10) 0.021(9) 0.056(14) -0.011(9) 0.007(9) -0.012(8)
C52 0.042(12) 0.021(9) 0.020(10) 0.012(8) -0.005(9) -0.009(8)
C53 0.037(12) 0.030(10) 0.033(11) 0.014(8) 0.014(10) 0.006(9)
C54 0.028(11) 0.025(9) 0.045(12) -0.017(9) 0.012(9) -0.014(8)
C55 0.027(10) 0.012(9) 0.053(13) 0.004(9) -0.002(9) 0.008(7)
C56 0.038(11) 0.049(12) 0.008(10) -0.006(8) 0.000(8) 0.014(9)
F52 0.029(6) 0.037(6) 0.064(8) 0.010(6) 0.001(5) 0.002(5)
F53 0.042(6) 0.060(7) 0.049(7) 0.014(6) 0.006(7) 0.004(6)
F54 0.028(6) 0.050(7) 0.072(8) 0.003(6) 0.014(6) 0.002(5)
F55 0.039(7) 0.044(6) 0.066(8) 0.004(6) -0.004(6) 0.015(5)
F56 0.021(5) 0.045(6) 0.058(8) 0.004(5) 0.001(5) 0.004(4)
C61 0.029(11) 0.023(10) 0.056(14) 0.011(9) 0.013(10) 0.011(8)
C62 0.025(12) 0.045(13) 0.056(15) 0.012(11) 0.005(10) -0.004(9)
C63 0.022(11) 0.027(10) 0.088(16) 0.005(10) -0.002(11) -0.018(9)
C64 0.025(10) 0.023(9) 0.057(13) 0.016(9) 0.003(11) -0.002(9)
C65 0.020(10) 0.036(11) 0.053(14) 0.008(10) -0.015(10) -0.004(8)
C66 0.023(11) 0.045(12) 0.054(14) 0.005(11) 0.012(10) 0.003(9)
F62 0.022(5) 0.053(7) 0.052(8) 0.003(6) -0.001(5) -0.002(5)
F63 0.020(6) 0.063(7) 0.067(8) -0.001(6) -0.010(5) -0.005(5)
F64 0.030(6) 0.060(7) 0.073(8) -0.006(6) -0.009(7) -0.006(6)
F65 0.040(7) 0.070(8) 0.066(9) -0.018(7) -0.015(6) 0.002(6)
F66 0.033(6) 0.040(6) 0.053(7) 0.000(5) -0.004(5) 0.004(5)
B9 0.012(9) 0.022(10) 0.065(16) -0.011(11) 0.008(11) 0.006(8)
C71 0.031(10) 0.030(10) 0.063(14) 0.009(10) 0.012(10) 0.011(8)
C72 0.059(14) 0.024(10) 0.044(13) 0.002(9) 0.016(11) 0.016(10)
C73 0.034(12) 0.044(11) 0.044(12) -0.007(9) -0.025(10) -0.019(10)
C74 0.036(13) 0.043(12) 0.062(15) 0.028(11) -0.013(11) 0.018(9)
C75 0.031(10) 0.030(10) 0.034(11) 0.010(9) -0.005(9) -0.001(8)
F72 0.039(6) 0.040(6) 0.056(7) -0.017(5) -0.009(5) -0.002(5)
F73 0.052(7) 0.055(7) 0.076(8) -0.025(6) -0.011(8) -0.003(7)
F74 0.041(7) 0.047(7) 0.096(10) -0.001(7) -0.007(7) 0.000(6)
F75 0.027(6) 0.050(7) 0.092(9) -0.007(7) -0.007(6) 0.015(5)
F76 0.023(5) 0.039(6) 0.065(8) -0.016(5) 0.001(5) 0.001(4)
C81 0.026(11) 0.024(10) 0.047(13) 0.009(9) 0.010(9) 0.011(8)
C82 0.023(11) 0.033(11) 0.082(17) -0.016(11) 0.006(11) -0.011(9)
C83 0.034(12) 0.026(10) 0.050(14) 0.011(9) -0.016(10) -0.013(9)
C84 0.023(10) 0.039(10) 0.057(12) -0.003(9) 0.017(11) -0.018(9)
C86 0.027(11) 0.050(13) 0.034(12) -0.010(10) 0.000(9) -0.014(9)
F82 0.017(5) 0.037(6) 0.083(9) 0.014(6) 0.004(6) 0.002(5)
F83 0.023(5) 0.043(6) 0.066(8) 0.002(6) 0.000(5) -0.001(5)
F84 0.030(6) 0.042(6) 0.061(7) -0.011(5) 0.003(6) 0.000(6)
F85 0.027(6) 0.050(6) 0.066(7) 0.006(5) 0.003(5) -0.013(5)
F86 0.029(6) 0.039(6) 0.052(7) 0.007(5) 0.011(5) -0.001(5)
C91 0.021(9) 0.036(10) 0.044(13) -0.004(9) 0.008(9) 0.007(8)
C92 0.035(12) 0.024(11) 0.079(17) -0.008(11) -0.009(11) 0.009(9)
C93 0.056(13) 0.022(11) 0.064(16) 0.000(10) -0.012(12) 0.002(11)
C94 0.054(15) 0.043(14) 0.091(19) 0.042(13) -0.031(14) -0.017(12)
C95 0.073(15) 0.020(10) 0.072(17) -0.032(11) -0.036(14) 0.027(11)
C96 0.045(12) 0.026(11) 0.070(16) -0.040(11) -0.026(13) 0.019(9)
F92 0.043(6) 0.035(6) 0.054(8) 0.003(5) -0.004(5) 0.002(5)
F93 0.081(10) 0.043(7) 0.096(11) 0.019(7) 0.006(8) -0.007(7)
F94 0.113(11) 0.024(6) 0.105(12) 0.032(7) -0.017(9) 0.005(6)
F95 0.081(8) 0.030(6) 0.085(9) -0.015(7) -0.009(8) 0.033(6)
F96 0.035(6) 0.044(7) 0.084(9) -0.004(6) 0.013(7) 0.007(5)

loop_
_atom_type_symbol
_atom_type_description
_atom_type_scat_dispersion_real
_atom_type_scat_dispersion_imag
_atom_type_scat_source
C C 0.0033 0.0016 'International Tables Vol C Tables 4.2.6.8 and 6.1.1.4'
H H 0.0000 0.0000 'International Tables Vol C Tables 4.2.6.8 and 6.1.1.4'
N N 0.0061 0.0033 'International Tables Vol C Tables 4.2.6.8 and 6.1.1.4'
O O 0.0106 0.0060 'International Tables Vol C Tables 4.2.6.8 and 6.1.1.4'
F F 0.0171 0.0103 'International Tables Vol C Tables 4.2.6.8 and 6.1.1.4'
P P 0.1023 0.0942 'International Tables Vol C Tables 4.2.6.8 and 6.1.1.4'
B B 0.0013 0.0007 'International Tables Vol C Tables 4.2.6.8 and 6.1.1.4'
Au Au -2.0133 8.8022 'International Tables Vol C Tables 4.2.6.8 and 6.1.1.4'

loop_
_geom_angle_atom_site_label_1
_geom_angle_atom_site_label_2
_geom_angle_atom_site_label_3
_geom_angle
_geom_angle_site_symmetry_1
_geom_angle_site_symmetry_3
_geom_angle_publ_flag
P1 Au P2 169.52(19) . . ?
C131 P1 C111 105.5(9) . . ?
C131 P1 C121 109.2(9) . . ?
C111 P1 C121 105.6(10) . . ?
C131 P1 Au 115.1(8) . . ?
C111 P1 Au 106.0(7) . . ?
C121 P1 Au 114.6(5) . . ?
C112 C111 C116 121.7(19) . . ?
C112 C111 P1 116.3(17) . . ?
C116 C111 P1 122.0(18) . . ?
C111 C112 C113 118(2) . . ?
C111 C112 H112 120.8 . . ?
C113 C112 H112 120.8 . . ?
C112 C113 C114 120(2) . . ?
C112 C113 H113 120.1 . . ?
C114 C113 H113 120.1 . . ?
C115 C114 C113 121(2) . . ?
C115 C114 H114 119.5 . . ?
C113 C114 H114 119.5 . . ?
C114 C115 C116 121(2) . . ?
C114 C115 H115 119.4 . . ?
C116 C115 H115 119.4 . . ?
C111 C116 C115 118(2) . . ?
C111 C116 H116 121.0 . . ?
C115 C116 H116 121.0 . . ?
C126 C121 C122 120.8(18) . . ?
C126 C121 P1 115.7(15) . . ?
C122 C121 P1 123.4(13) . . ?
C123 C122 C121 118.8(18) . . ?
C123 C122 H122 120.6 . . ?
C121 C122 H122 120.6 . . ?
C122 C123 C124 123(2) . . ?
C122 C123 H123 118.6 . . ?
C124 C123 H123 118.6 . . ?
C125 C124 C123 117.6(19) . . ?
C125 C124 H124 121.2 . . ?
C123 C124 H124 121.2 . . ?
C124 C125 C126 120.2(16) . . ?
C124 C125 H125 119.9 . . ?
C126 C125 H125 119.9 . . ?
C121 C126 C125 119.6(17) . . ?
C121 C126 H126 120.2 . . ?
C125 C126 H126 120.2 . . ?
C132 C131 C136 113(2) . . ?
C132 C131 P1 126.4(17) . . ?
C136 C131 P1 119.9(16) . . ?
C133 C132 C131 124(2) . . ?
C133 C132 H132 117.8 . . ?
C131 C132 H132 117.8 . . ?
C132 C133 C134 120(2) . . ?
C132 C133 H133 120.0 . . ?
C134 C133 H133 120.0 . . ?
C135 C134 C133 117(2) . . ?
C135 C134 H134 121.3 . . ?
C133 C134 H134 121.4 . . ?
C134 C135 C136 125(2) . . ?
C134 C135 H135 117.7 . . ?
C136 C135 H135 117.7 . . ?
C135 C136 C131 120(2) . . ?
C135 C136 H136 119.8 . . ?
C131 C136 H136 119.8 . . ?
C211 P2 C231 105.8(9) . . ?
C211 P2 C221 107.7(9) . . ?
C231 P2 C221 106.8(10) . . ?
C211 P2 Au 111.3(6) . . ?
C231 P2 Au 117.8(8) . . ?
C221 P2 Au 107.1(5) . . ?
C212 C211 C216 115.6(17) . . ?
C212 C211 P2 118.9(14) . . ?
C216 C211 P2 125.5(15) . . ?
C213 C212 C211 124.1(18) . . ?
C213 C212 H212 117.9 . . ?
C211 C212 H212 117.9 . . ?
C212 C213 C214 117.1(19) . . ?
C212 C213 H213 121.4 . . ?
C214 C213 H213 121.4 . . ?
C215 C214 C213 123.0(19) . . ?
C215 C214 H214 118.5 . . ?
C213 C214 H214 118.5 . . ?
C214 C215 C216 119.6(19) . . ?
C214 C215 H215 120.2 . . ?
C216 C215 H215 120.2 . . ?
C215 C216 C211 120.4(19) . . ?
C215 C216 H216 119.8 . . ?
C211 C216 H216 119.8 . . ?
C222 C221 C226 119.8(17) . . ?
C222 C221 P2 118.4(16) . . ?
C226 C221 P2 121.6(16) . . ?
C221 C222 C223 123(2) . . ?
C221 C222 H222 118.4 . . ?
C223 C222 H222 118.4 . . ?
C222 C223 C224 117(2) . . ?
C222 C223 H223 121.3 . . ?
C224 C223 H223 121.3 . . ?
C223 C224 C225 119.5(19) . . ?
C223 C224 H224 120.3 . . ?
C225 C224 H224 120.3 . . ?
C226 C225 C224 121.6(19) . . ?
C226 C225 H225 119.2 . . ?
C224 C225 H225 119.2 . . ?
C225 C226 C221 118.3(18) . . ?
C225 C226 H226 120.8 . . ?
C221 C226 H226 120.8 . . ?
C236 C231 C232 117(2) . . ?
C236 C231 P2 124.0(17) . . ?
C232 C231 P2 119.0(19) . . ?
C231 C232 C233 117(2) . . ?
C231 C232 H232 121.3 . . ?
C233 C232 H232 121.3 . . ?
C234 C233 C232 122(3) . . ?
C234 C233 H233 119.2 . . ?
C232 C233 H233 119.2 . . ?
C233 C234 C235 122(2) . . ?
C233 C234 H234 119.2 . . ?
C235 C234 H234 119.2 . . ?
C236 C235 C234 114(2) . . ?
C236 C235 H235 123.1 . . ?
C234 C235 H235 123.1 . . ?
C231 C236 C235 129(2) . . ?
C231 C236 H236 115.7 . . ?
C235 C236 H236 115.7 . . ?
C32 N31 C39 111.2(15) . . ?
O32 C32 N31 130.7(16) . . ?
O32 C32 C33 121.5(16) . . ?
N31 C32 C33 107.6(15) . . ?
C32 O32 B3 128.0(14) . . ?
C38 C33 C34 120.1(17) . . ?
C38 C33 C32 107.2(16) . . ?
C34 C33 C32 132.5(15) . . ?
F34 C34 C33 123.3(15) . . ?
F34 C34 C35 117.9(14) . . ?
C33 C34 C35 118.9(15) . . ?
F35 C35 C36 122.9(19) . . ?
F35 C35 C34 118.4(17) . . ?
C36 C35 C34 118.7(17) . . ?
F36 C36 C37 122.2(15) . . ?
F36 C36 C35 116.3(18) . . ?
C37 C36 C35 121.1(17) . . ?
F37 C37 C38 123.6(16) . . ?
F37 C37 C36 116.9(16) . . ?
C38 C37 C36 119.3(15) . . ?
C33 C38 C37 121.7(17) . . ?
C33 C38 C39 104.6(15) . . ?
C37 C38 C39 133.7(15) . . ?
O39 C39 N31 130.2(17) . . ?
O39 C39 C38 120.4(15) . . ?
N31 C39 C38 109.3(14) . . ?
C39 O39 B9 126.9(14) . . ?
O32 B3 C61 107.7(14) . . ?
O32 B3 C41 98.6(13) . . ?
C61 B3 C41 115.5(15) . . ?
O32 B3 C51 109.0(15) . . ?
C61 B3 C51 116.1(15) . . ?
C41 B3 C51 108.3(13) . . ?
C42 C41 C46 112.6(16) . . ?
C42 C41 B3 122.8(16) . . ?
C46 C41 B3 124.4(16) . . ?
C43 C42 F42 118.9(19) . . ?
C43 C42 C41 124.8(18) . . ?
F42 C42 C41 116.3(16) . . ?
F43 C43 C42 119(2) . . ?
F43 C43 C44 119.5(17) . . ?
C42 C43 C44 121.6(19) . . ?
F44 C44 C43 122.0(17) . . ?
F44 C44 C45 121.4(16) . . ?
C43 C44 C45 116.6(17) . . ?
F45 C45 C46 120.0(17) . . ?
F45 C45 C44 118.5(16) . . ?
C46 C45 C44 121.6(18) . . ?
F46 C46 C45 114.3(16) . . ?
F46 C46 C41 122.9(16) . . ?
C45 C46 C41 122.8(19) . . ?
C52 C51 C56 113.6(16) . . ?
C52 C51 B3 119.1(17) . . ?
C56 C51 B3 127.2(17) . . ?
C51 C52 C53 124.8(16) . . ?
C51 C52 F52 118.3(16) . . ?
C53 C52 F52 116.9(14) . . ?
F53 C53 C54 122.1(16) . . ?
F53 C53 C52 119.7(16) . . ?
C54 C53 C52 118.1(15) . . ?
F54 C54 C55 121.9(16) . . ?
F54 C54 C53 117.6(16) . . ?
C55 C54 C53 120.4(16) . . ?
F55 C55 C54 119.8(16) . . ?
F55 C55 C56 121.0(16) . . ?
C54 C55 C56 119.2(16) . . ?
C55 C56 F56 115.0(15) . . ?
C55 C56 C51 123.8(17) . . ?
F56 C56 C51 121.1(16) . . ?
C62 C61 C66 112.3(18) . . ?
C62 C61 B3 121.9(18) . . ?
C66 C61 B3 125.0(16) . . ?
C63 C62 C61 128(2) . . ?
C63 C62 F62 113.7(17) . . ?
C61 C62 F62 117.9(17) . . ?
C62 C63 F63 125.3(19) . . ?
C62 C63 C64 119.1(19) . . ?
F63 C63 C64 115.6(16) . . ?
F64 C64 C63 122.8(17) . . ?
F64 C64 C65 118.9(17) . . ?
C63 C64 C65 118.2(18) . . ?
F65 C65 C66 123.2(18) . . ?
F65 C65 C64 118.7(16) . . ?
C66 C65 C64 118.1(19) . . ?
F66 C66 C65 115.2(18) . . ?
F66 C66 C61 121.0(17) . . ?
C65 C66 C61 123.7(18) . . ?
O39 B9 C81 107.8(14) . . ?
O39 B9 C71 110.4(13) . . ?
C81 B9 C71 116.6(17) . . ?
O39 B9 C91 101.2(15) . . ?
C81 B9 C91 114.1(13) . . ?
C71 B9 C91 105.7(13) . . ?
C76 C71 C72 113.5(17) . . ?
C76 C71 B9 127.7(18) . . ?
C72 C71 B9 118.7(16) . . ?
C73 C72 F72 120.6(18) . . ?
C73 C72 C71 125.1(17) . . ?
F72 C72 C71 114.3(17) . . ?
C72 C73 F73 120.8(18) . . ?
C72 C73 C74 118.6(17) . . ?
F73 C73 C74 120.5(17) . . ?
C75 C74 F74 121.2(17) . . ?
C75 C74 C73 120.8(17) . . ?
F74 C74 C73 117.9(19) . . ?
F75 C75 C74 120.4(15) . . ?
F75 C75 C76 120.2(16) . . ?
C74 C75 C76 119.4(17) . . ?
F76 C76 C71 122.7(16) . . ?
F76 C76 C75 114.9(16) . . ?
C71 C76 C75 122.4(18) . . ?
C86 C81 C82 114.8(17) . . ?
C86 C81 B9 120.8(17) . . ?
C82 C81 B9 124.3(16) . . ?
C83 C82 F82 117.3(19) . . ?
C83 C82 C81 121.2(18) . . ?
F82 C82 C81 121.2(16) . . ?
C82 C83 F83 120.2(17) . . ?
C82 C83 C84 121.8(18) . . ?
F83 C83 C84 117.8(16) . . ?
F84 C84 C85 124.0(18) . . ?
F84 C84 C83 119.5(16) . . ?
C85 C84 C83 116.5(17) . . ?
C86 C85 F85 122.5(16) . . ?
C86 C85 C84 121.1(18) . . ?
F85 C85 C84 116.3(17) . . ?
C85 C86 F86 116.5(16) . . ?
C85 C86 C81 124.3(18) . . ?
F86 C86 C81 119.2(16) . . ?
C96 C91 C92 114.6(18) . . ?
C96 C91 B9 128.2(17) . . ?
C92 C91 B9 117.0(15) . . ?
F92 C92 C93 118(2) . . ?
F92 C92 C91 120.8(16) . . ?
C93 C92 C91 121.5(19) . . ?
C94 C93 C92 124(2) . . ?
C94 C93 F93 117.0(18) . . ?
C92 C93 F93 119.0(19) . . ?
F94 C94 C93 126(2) . . ?
F94 C94 C95 116(2) . . ?
C93 C94 C95 118.1(18) . . ?
F95 C95 C96 123(2) . . ?
F95 C95 C94 120(2) . . ?
C96 C95 C94 116.9(19) . . ?
F96 C96 C91 120.2(18) . . ?
F96 C96 C95 114.7(17) . . ?
C91 C96 C95 125(2) . . ?
C888 C881 C885 88(10) . . ?
C888 C881 C882 49(10) . . ?
C885 C881 C882 103(10) . . ?
C888 C881 C890 32(10) . . ?
C885 C881 C890 59(8) . . ?
C882 C881 C890 54(10) . . ?
C888 C881 C894 19(10) . . ?
C885 C881 C894 94(10) . . ?
C882 C881 C894 30(9) . . ?
C890 C881 C894 35(5) . . ?
C888 C881 C884 58(10) . . ?
C885 C881 C884 30(8) . . ?
C882 C881 C884 84(10) . . ?
C890 C881 C884 32(5) . . ?
C894 C881 C884 67(7) . . ?
C888 C882 C894 72(10) . . ?
C888 C882 C886 125(10) . . ?
C894 C882 C886 99(10) . . ?
C888 C882 C881 41(10) . . ?
C894 C882 C881 113(10) . . ?
C886 C882 C881 116(10) . . ?
C888 C882 C890 50(10) . . ?
C894 C882 C890 53(10) . . ?
C886 C882 C890 152(10) . . ?
C881 C882 C890 78(10) . . ?
C888 C882 C887 103(10) . . ?
C894 C882 C887 51(10) . . ?
C886 C882 C887 48(7) . . ?
C881 C882 C887 130(10) . . ?
C890 C882 C887 104(10) . . ?
C888 C882 C885 45(10) . . ?
C894 C882 C885 101(10) . . ?
C886 C882 C885 151(10) . . ?
C881 C882 C885 36(7) . . ?
C890 C882 C885 50(7) . . ?
C887 C882 C885 146(10) . . ?
C884 C883 C890 49(8) . . ?
C884 C883 C895 114(10) . . ?
C890 C883 C895 67(6) . . ?
C890 C884 C885 85(10) . . ?
C890 C884 C883 73(10) . . ?
C885 C884 C883 156(10) . . ?
C890 C884 C888 38(8) . . ?
C885 C884 C888 55(9) . . ?
C883 C884 C888 101(10) . . ?
C890 C884 C881 59(10) . . ?
C885 C884 C881 30(8) . . ?
C883 C884 C881 126(10) . . ?
C888 C884 C881 25(5) . . ?
C884 C885 C881 120(10) . . ?
C884 C885 C888 83(10) . . ?
C881 C885 C888 37(7) . . ?
C884 C885 C890 44(9) . . ?
C881 C885 C890 80(9) . . ?
C888 C885 C890 44(6) . . ?
C884 C885 C882 92(10) . . ?
C881 C885 C882 41(8) . . ?
C888 C885 C882 30(6) . . ?
C890 C885 C882 47(7) . . ?
C889 C886 C887 46(6) . . ?
C889 C886 C882 123(10) . . ?
C887 C886 C882 78(10) . . ?
C889 C886 C894 87(8) . . ?
C887 C886 C894 41(6) . . ?
C882 C886 C894 36(8) . . ?
C889 C886 C888 118(8) . . ?
C887 C886 C888 73(7) . . ?
C882 C886 C888 24(7) . . ?
C894 C886 C888 36(5) . . ?
C889 C887 C886 65(8) . . ?
C889 C887 C894 160(10) . . ?
C886 C887 C894 99(10) . . ?
C889 C887 C891 133(10) . . ?
C886 C887 C891 159(10) . . ?
C894 C887 C891 61(7) . . ?
C889 C887 C882 119(10) . . ?
C886 C887 C882 55(8) . . ?
C894 C887 C882 44(8) . . ?
C891 C887 C882 104(10) . . ?
C889 C887 C892 101(9) . . ?
C886 C887 C892 164(9) . . ?
C894 C887 C892 93(8) . . ?
C891 C887 C892 32(5) . . ?
C882 C887 C892 136(9) . . ?
C889 C887 C888 137(10) . . ?
C886 C887 C888 74(8) . . ?
C894 C887 C888 34(7) . . ?
C891 C887 C888 89(7) . . ?
C882 C887 C888 28(7) . . ?
C892 C887 C888 121(7) . . ?
C881 C888 C882 90(10) . . ?
C881 C888 C890 124(10) . . ?
C882 C888 C890 86(10) . . ?
C881 C888 C894 148(10) . . ?
C882 C888 C894 58(10) . . ?
C890 C888 C894 60(9) . . ?
C881 C888 C885 55(10) . . ?
C882 C888 C885 105(10) . . ?
C890 C888 C885 72(9) . . ?
C894 C888 C885 129(10) . . ?
C881 C888 C884 97(10) . . ?
C882 C888 C884 112(10) . . ?
C890 C888 C884 36(8) . . ?
C894 C888 C884 96(10) . . ?
C885 C888 C884 42(7) . . ?
C881 C888 C887 124(10) . . ?
C882 C888 C887 49(10) . . ?
C890 C888 C887 94(10) . . ?
C894 C888 C887 34(7) . . ?
C885 C888 C887 152(9) . . ?
C884 C888 C887 130(10) . . ?
C881 C888 C886 90(10) . . ?
C882 C888 C886 32(10) . . ?
C890 C888 C886 112(10) . . ?
C894 C888 C886 62(8) . . ?
C885 C888 C886 130(9) . . ?
C884 C888 C886 143(9) . . ?
C887 C888 C886 34(4) . . ?
C887 C889 C886 68(9) . . ?
C884 C890 C888 106(10) . . ?
C884 C890 C894 168(10) . . ?
C888 C890 C894 66(10) . . ?
C884 C890 C883 59(10) . . ?
C888 C890 C883 140(10) . . ?
C894 C890 C883 121(10) . . ?
C884 C890 C882 132(10) . . ?
C888 C890 C882 44(8) . . ?
C894 C890 C882 48(8) . . ?
C883 C890 C882 169(10) . . ?
C884 C890 C885 50(10) . . ?
C888 C890 C885 64(8) . . ?
C894 C890 C885 126(10) . . ?
C883 C890 C885 109(9) . . ?
C882 C890 C885 82(9) . . ?
C884 C890 C895 121(10) . . ?
C888 C890 C895 108(10) . . ?
C894 C890 C895 57(7) . . ?
C883 C890 C895 63(6) . . ?
C882 C890 C895 106(9) . . ?
C885 C890 C895 159(7) . . ?
C884 C890 C881 90(10) . . ?
C888 C890 C881 24(7) . . ?
C894 C890 C881 85(9) . . ?
C883 C890 C881 141(8) . . ?
C882 C890 C881 48(8) . . ?
C885 C890 C881 42(5) . . ?
C895 C890 C881 132(9) . . ?
C892 C891 C895 134(10) . . ?
C892 C891 C894 159(10) . . ?
C895 C891 C894 66(8) . . ?
C892 C891 C887 106(10) . . ?
C895 C891 C887 120(9) . . ?
C894 C891 C887 55(6) . . ?
C891 C892 C887 42(6) . . ?
C882 C894 C890 79(10) . . ?
C882 C894 C888 50(10) . . ?
C890 C894 C888 54(8) . . ?
C882 C894 C887 84(10) . . ?
C890 C894 C887 163(10) . . ?
C888 C894 C887 111(10) . . ?
C882 C894 C891 149(10) . . ?
C890 C894 C891 132(10) . . ?
C888 C894 C891 147(10) . . ?
C887 C894 C891 65(8) . . ?
C882 C894 C895 156(10) . . ?
C890 C894 C895 78(9) . . ?
C888 C894 C895 115(10) . . ?
C887 C894 C895 119(10) . . ?
C891 C894 C895 55(6) . . ?
C882 C894 C886 45(10) . . ?
C890 C894 C886 123(10) . . ?
C888 C894 C886 81(9) . . ?
C887 C894 C886 40(6) . . ?
C891 C894 C886 104(9) . . ?
C895 C894 C886 159(10) . . ?
C882 C894 C881 37(10) . . ?
C890 C894 C881 59(8) . . ?
C888 C894 C881 13(7) . . ?
C887 C894 C881 105(9) . . ?
C891 C894 C881 155(9) . . ?
C895 C894 C881 127(9) . . ?
C886 C894 C881 70(6) . . ?
C891 C895 C894 60(7) . . ?
C891 C895 C883 155(9) . . ?
C894 C895 C883 95(7) . . ?
C891 C895 C890 105(8) . . ?
C894 C895 C890 45(6) . . ?
C883 C895 C890 50(5) . . ?
C996 C991 C992 128(9) . . ?
C996 C991 C993 121(9) . . ?
C992 C991 C993 107(7) . . ?
C993 C992 C991 125(7) 3_655 . ?
C993 C992 C995 125(7) 3_655 . ?
C991 C992 C995 108(6) . . ?
C992 C993 C997 118(8) 3_655 . ?
C992 C993 C991 124(8) 3_655 . ?
C997 C993 C991 117(8) . . ?

loop_
_geom_bond_atom_site_label_1
_geom_bond_atom_site_label_2
_geom_bond_distance
_geom_bond_site_symmetry_2
_geom_bond_publ_flag
Au P1 2.297(5) . ?
Au P2 2.301(5) . ?
P1 C131 1.75(2) . ?
P1 C111 1.837(19) . ?
P1 C121 1.843(18) . ?
C111 C112 1.38(3) . ?
C111 C116 1.39(3) . ?
C112 C113 1.40(3) . ?
C112 H112 0.9300 . ?
C113 C114 1.41(3) . ?
C113 H113 0.9300 . ?
C114 C115 1.31(3) . ?
C114 H114 0.9300 . ?
C115 C116 1.42(3) . ?
C115 H115 0.9300 . ?
C116 H116 0.9300 . ?
C121 C126 1.35(2) . ?
C121 C122 1.40(3) . ?
C122 C123 1.32(3) . ?
C122 H122 0.9300 . ?
C123 C124 1.41(3) . ?
C123 H123 0.9300 . ?
C124 C125 1.36(3) . ?
C124 H124 0.9300 . ?
C125 C126 1.41(3) . ?
C125 H125 0.9300 . ?
C126 H126 0.9300 . ?
C131 C132 1.39(3) . ?
C131 C136 1.42(3) . ?
C132 C133 1.36(2) . ?
C132 H132 0.9300 . ?
C133 C134 1.37(3) . ?
C133 H133 0.9300 . ?
C134 C135 1.33(3) . ?
C134 H134 0.9300 . ?
C135 C136 1.36(3) . ?
C135 H135 0.9300 . ?
C136 H136 0.9300 . ?
P2 C211 1.769(19) . ?
P2 C231 1.80(2) . ?
P2 C221 1.848(17) . ?
C211 C212 1.42(2) . ?
C211 C216 1.42(3) . ?
C212 C213 1.36(2) . ?
C212 H212 0.9300 . ?
C213 C214 1.40(3) . ?
C213 H213 0.9300 . ?
C214 C215 1.34(3) . ?
C214 H214 0.9300 . ?
C215 C216 1.41(3) . ?
C215 H215 0.9300 . ?
C216 H216 0.9300 . ?
C221 C222 1.35(3) . ?
C221 C226 1.38(3) . ?
C222 C223 1.37(3) . ?
C222 H222 0.9300 . ?
C223 C224 1.38(3) . ?
C223 H223 0.9300 . ?
C224 C225 1.39(3) . ?
C224 H224 0.9300 . ?
C225 C226 1.36(3) . ?
C225 H225 0.9300 . ?
C226 H226 0.9300 . ?
C231 C236 1.33(3) . ?
C231 C232 1.40(3) . ?
C232 C233 1.43(3) . ?
C232 H232 0.9300 . ?
C233 C234 1.34(4) . ?
C233 H233 0.9300 . ?
C234 C235 1.40(3) . ?
C234 H234 0.9300 . ?
C235 C236 1.36(3) . ?
C235 H235 0.9300 . ?
C236 H236 0.9300 . ?
N31 C32 1.32(2) . ?
N31 C39 1.33(2) . ?
C32 O32 1.23(2) . ?
C32 C33 1.48(2) . ?
O32 B3 1.57(2) . ?
C33 C38 1.37(2) . ?
C33 C34 1.40(2) . ?
C34 F34 1.339(18) . ?
C34 C35 1.43(3) . ?
C35 F35 1.32(2) . ?
C35 C36 1.39(3) . ?
C36 F36 1.35(2) . ?
C36 C37 1.39(3) . ?
C37 F37 1.326(17) . ?
C37 C38 1.37(2) . ?
C38 C39 1.48(2) . ?
C39 O39 1.24(2) . ?
O39 B9 1.55(3) . ?
B3 C61 1.62(3) . ?
B3 C41 1.64(2) . ?
B3 C51 1.66(2) . ?
C41 C42 1.39(3) . ?
C41 C46 1.41(2) . ?
C42 C43 1.35(3) . ?
C42 F42 1.36(2) . ?
C43 F43 1.34(2) . ?
C43 C44 1.36(3) . ?
C44 F44 1.32(2) . ?
C44 C45 1.38(2) . ?
C45 F45 1.36(2) . ?
C45 C46 1.37(3) . ?
C46 F46 1.36(2) . ?
C51 C52 1.36(2) . ?
C51 C56 1.40(2) . ?
C52 C53 1.38(3) . ?
C52 F52 1.392(19) . ?
C53 F53 1.330(18) . ?
C53 C54 1.36(2) . ?
C54 F54 1.352(19) . ?
C54 C55 1.36(3) . ?
C55 F55 1.331(18) . ?
C55 C56 1.36(2) . ?
C56 F56 1.37(2) . ?
C61 C62 1.36(3) . ?
C61 C66 1.43(3) . ?
C62 C63 1.33(3) . ?
C62 F62 1.43(2) . ?
C63 F63 1.38(2) . ?
C63 C64 1.40(3) . ?
C64 F64 1.34(2) . ?
C64 C65 1.42(3) . ?
C65 F65 1.31(2) . ?
C65 C66 1.39(3) . ?
C66 F66 1.31(2) . ?
B9 C81 1.63(3) . ?
B9 C71 1.66(3) . ?
B9 C91 1.66(2) . ?
C71 C76 1.39(2) . ?
C71 C72 1.44(3) . ?
C72 C73 1.31(3) . ?
C72 F72 1.36(2) . ?
C73 F73 1.321(19) . ?
C73 C74 1.40(3) . ?
C74 C75 1.35(3) . ?
C74 F74 1.35(2) . ?
C75 F75 1.327(19) . ?
C75 C76 1.41(2) . ?
C76 F76 1.304(19) . ?
C81 C86 1.36(2) . ?
C81 C82 1.43(3) . ?
C82 C83 1.35(3) . ?
C82 F82 1.35(2) . ?
C83 F83 1.39(2) . ?
C83 C84 1.40(3) . ?
C84 F84 1.35(2) . ?
C84 C85 1.37(2) . ?
C85 C86 1.34(3) . ?
C85 F85 1.35(2) . ?
C86 F86 1.34(2) . ?
C91 C96 1.38(2) . ?
C91 C92 1.42(3) . ?
C92 F92 1.33(2) . ?
C92 C93 1.36(3) . ?
C93 C94 1.33(3) . ?
C93 F93 1.38(2) . ?
C94 F94 1.33(2) . ?
C94 C95 1.45(3) . ?
C95 F95 1.30(2) . ?
C95 C96 1.39(3) . ?
C96 F96 1.36(2) . ?
C881 C888 0.86(13) . ?
C881 C885 1.17(13) . ?
C881 C882 1.32(19) . ?
C881 C890 1.74(15) . ?
C881 C894 2.02(16) . ?
C881 C884 2.0(2) . ?
C882 C888 1.00(17) . ?
C882 C894 1.10(16) . ?
C882 C886 1.32(17) . ?
C882 C890 1.4(2) . ?
C882 C887 1.57(18) . ?
C882 C885 1.9(2) . ?
C883 C884 1.21(17) . ?
C883 C890 1.35(10) . ?
C883 C895 1.58(11) . ?
C884 C890 1.06(16) . ?
C884 C885 1.17(17) . ?
C884 C888 1.7(2) . ?
C885 C888 1.42(14) . ?
C885 C890 1.51(13) . ?
C886 C889 1.16(10) . ?
C886 C887 1.19(11) . ?
C886 C894 1.85(15) . ?
C886 C888 2.06(14) . ?
C887 C889 0.93(9) . ?
C887 C894 1.24(12) . ?
C887 C891 1.37(10) . ?
C887 C892 1.98(12) . ?
C887 C888 2.04(15) . ?
C888 C890 1.10(12) . ?
C888 C894 1.24(15) . ?
C890 C894 1.17(12) . ?
C890 C895 1.62(12) . ?
C891 C892 1.10(10) . ?
C891 C895 1.25(10) . ?
C891 C894 1.32(13) . ?
C894 C895 1.39(12) . ?
C991 C996 1.15(9) . ?
C991 C992 1.36(9) . ?
C991 C993 1.40(9) . ?
C992 C993 1.32(8) 3_655 ?
C992 C995 1.38(8) . ?
C993 C992 1.32(8) 3_655 ?
C993 C997 1.36(9) . ?

loop_
_geom_torsion_atom_site_label_1
_geom_torsion_atom_site_label_2
_geom_torsion_atom_site_label_3
_geom_torsion_atom_site_label_4
_geom_torsion
_geom_torsion_site_symmetry_1
_geom_torsion_site_symmetry_2
_geom_torsion_site_symmetry_3
_geom_torsion_site_symmetry_4
_geom_torsion_publ_flag
P2 Au P1 C131 -96.9(12) . . . . ?
P2 Au P1 C111 19.2(13) . . . . ?
P2 Au P1 C121 135.2(11) . . . . ?
C131 P1 C111 C112 72.9(17) . . . . ?
C121 P1 C111 C112 -171.5(15) . . . . ?
Au P1 C111 C112 -49.6(15) . . . . ?
C131 P1 C111 C116 -104.6(17) . . . . ?
C121 P1 C111 C116 10.9(17) . . . . ?
Au P1 C111 C116 132.9(15) . . . . ?
C116 C111 C112 C113 -1(3) . . . . ?
P1 C111 C112 C113 -178.3(17) . . . . ?
C111 C112 C113 C114 -1(3) . . . . ?
C112 C113 C114 C115 4(4) . . . . ?
C113 C114 C115 C116 -5(3) . . . . ?
C112 C111 C116 C115 0(3) . . . . ?
P1 C111 C116 C115 177.0(14) . . . . ?
C114 C115 C116 C111 3(3) . . . . ?
C131 P1 C121 C126 -156.6(17) . . . . ?
C111 P1 C121 C126 90.5(17) . . . . ?
Au P1 C121 C126 -25.8(19) . . . . ?
C131 P1 C121 C122 26(2) . . . . ?
C111 P1 C121 C122 -86.9(18) . . . . ?
Au P1 C121 C122 156.8(15) . . . . ?
C126 C121 C122 C123 -2(3) . . . . ?
P1 C121 C122 C123 174.9(16) . . . . ?
C121 C122 C123 C124 0(3) . . . . ?
C122 C123 C124 C125 0(3) . . . . ?
C123 C124 C125 C126 3(3) . . . . ?
C122 C121 C126 C125 5(3) . . . . ?
P1 C121 C126 C125 -172.1(17) . . . . ?
C124 C125 C126 C121 -6(3) . . . . ?
C111 P1 C131 C132 24(2) . . . . ?
C121 P1 C131 C132 -89(2) . . . . ?
Au P1 C131 C132 140.6(17) . . . . ?
C111 P1 C131 C136 -149.0(18) . . . . ?
C121 P1 C131 C136 97.9(18) . . . . ?
Au P1 C131 C136 -32.6(19) . . . . ?
C136 C131 C132 C133 -3(3) . . . . ?
P1 C131 C132 C133 -176.9(16) . . . . ?
C131 C132 C133 C134 3(3) . . . . ?
C132 C133 C134 C135 -2(3) . . . . ?
C133 C134 C135 C136 1(4) . . . . ?
C134 C135 C136 C131 -1(4) . . . . ?
C132 C131 C136 C135 2(3) . . . . ?
P1 C131 C136 C135 176.2(17) . . . . ?
P1 Au P2 C211 -90.5(12) . . . . ?
P1 Au P2 C231 147.0(11) . . . . ?
P1 Au P2 C221 26.9(14) . . . . ?
C231 P2 C211 C212 78.3(16) . . . . ?
C221 P2 C211 C212 -167.8(14) . . . . ?
Au P2 C211 C212 -50.7(16) . . . . ?
C231 P2 C211 C216 -104.9(18) . . . . ?
C221 P2 C211 C216 9(2) . . . . ?
Au P2 C211 C216 126.0(16) . . . . ?
C216 C211 C212 C213 5(3) . . . . ?
P2 C211 C212 C213 -177.7(14) . . . . ?
C211 C212 C213 C214 -4(3) . . . . ?
C212 C213 C214 C215 1(3) . . . . ?
C213 C214 C215 C216 1(3) . . . . ?
C214 C215 C216 C211 0(3) . . . . ?
C212 C211 C216 C215 -3(3) . . . . ?
P2 C211 C216 C215 -179.9(16) . . . . ?
C211 P2 C221 C222 65.3(17) . . . . ?
C231 P2 C221 C222 178.6(16) . . . . ?
Au P2 C221 C222 -54.5(16) . . . . ?
C211 P2 C221 C226 -120.3(15) . . . . ?
C231 P2 C221 C226 -7.1(17) . . . . ?
Au P2 C221 C226 119.9(14) . . . . ?
C226 C221 C222 C223 -1(3) . . . . ?
P2 C221 C222 C223 173.4(16) . . . . ?
C221 C222 C223 C224 3(3) . . . . ?
C222 C223 C224 C225 -5(3) . . . . ?
C223 C224 C225 C226 5(3) . . . . ?
C224 C225 C226 C221 -4(3) . . . . ?
C222 C221 C226 C225 1(3) . . . . ?
P2 C221 C226 C225 -172.9(13) . . . . ?
C211 P2 C231 C236 42(2) . . . . ?
C221 P2 C231 C236 -73(2) . . . . ?
Au P2 C231 C236 167.0(17) . . . . ?
C211 P2 C231 C232 -131.7(17) . . . . ?
C221 P2 C231 C232 113.8(17) . . . . ?
Au P2 C231 C232 -6.5(19) . . . . ?
C236 C231 C232 C233 2(3) . . . . ?
P2 C231 C232 C233 176.2(17) . . . . ?
C231 C232 C233 C234 1(4) . . . . ?
C232 C233 C234 C235 -1(4) . . . . ?
C233 C234 C235 C236 -1(4) . . . . ?
C232 C231 C236 C235 -5(4) . . . . ?
P2 C231 C236 C235 -179(2) . . . . ?
C234 C235 C236 C231 5(4) . . . . ?
C39 N31 C32 O32 -179.4(17) . . . . ?
C39 N31 C32 C33 -3(2) . . . . ?
N31 C32 O32 B3 -5(3) . . . . ?
C33 C32 O32 B3 179.4(15) . . . . ?
O32 C32 C33 C38 -179.1(15) . . . . ?
N31 C32 C33 C38 4.1(19) . . . . ?
O32 C32 C33 C34 -4(3) . . . . ?
N31 C32 C33 C34 178.8(16) . . . . ?
C38 C33 C34 F34 179.1(14) . . . . ?
C32 C33 C34 F34 5(3) . . . . ?
C38 C33 C34 C35 0(2) . . . . ?
C32 C33 C34 C35 -174.5(17) . . . . ?
F34 C34 C35 F35 3(2) . . . . ?
C33 C34 C35 F35 -178.0(14) . . . . ?
F34 C34 C35 C36 -178.2(14) . . . . ?
C33 C34 C35 C36 1(2) . . . . ?
F35 C35 C36 F36 2(2) . . . . ?
C34 C35 C36 F36 -176.9(15) . . . . ?
F35 C35 C36 C37 175.6(15) . . . . ?
C34 C35 C36 C37 -4(2) . . . . ?
F36 C36 C37 F37 -7(2) . . . . ?
C35 C36 C37 F37 -179.5(14) . . . . ?
F36 C36 C37 C38 177.9(15) . . . . ?
C35 C36 C37 C38 5(2) . . . . ?
C34 C33 C38 C37 2(2) . . . . ?
C32 C33 C38 C37 177.2(15) . . . . ?
C34 C33 C38 C39 -178.8(15) . . . . ?
C32 C33 C38 C39 -3.4(17) . . . . ?
F37 C37 C38 C33 -179.2(14) . . . . ?
C36 C37 C38 C33 -4(2) . . . . ?
F37 C37 C38 C39 2(3) . . . . ?
C36 C37 C38 C39 176.8(18) . . . . ?
C32 N31 C39 O39 177.4(17) . . . . ?
C32 N31 C39 C38 1(2) . . . . ?
C33 C38 C39 O39 -175.1(15) . . . . ?
C37 C38 C39 O39 4(3) . . . . ?
C33 C38 C39 N31 1.7(19) . . . . ?
C37 C38 C39 N31 -179.0(17) . . . . ?
N31 C39 O39 B9 -1(3) . . . . ?
C38 C39 O39 B9 175.0(14) . . . . ?
C32 O32 B3 C61 -43(2) . . . . ?
C32 O32 B3 C41 -163.7(15) . . . . ?
C32 O32 B3 C51 83.5(19) . . . . ?
O32 B3 C41 C42 -50(2) . . . . ?
C61 B3 C41 C42 -164.7(18) . . . . ?
C51 B3 C41 C42 63(2) . . . . ?
O32 B3 C41 C46 123.3(19) . . . . ?
C61 B3 C41 C46 9(3) . . . . ?
C51 B3 C41 C46 -123.3(19) . . . . ?
C46 C41 C42 C43 -2(3) . . . . ?
B3 C41 C42 C43 172(2) . . . . ?
C46 C41 C42 F42 178.5(16) . . . . ?
B3 C41 C42 F42 -7(3) . . . . ?
F42 C42 C43 F43 -2(3) . . . . ?
C41 C42 C43 F43 178.4(19) . . . . ?
F42 C42 C43 C44 178.5(19) . . . . ?
C41 C42 C43 C44 -1(4) . . . . ?
F43 C43 C44 F44 1(3) . . . . ?
C42 C43 C44 F44 -179.6(19) . . . . ?
F43 C43 C44 C45 -176.5(18) . . . . ?
C42 C43 C44 C45 3(3) . . . . ?
F44 C44 C45 F45 2(3) . . . . ?
C43 C44 C45 F45 179.2(18) . . . . ?
F44 C44 C45 C46 -179.2(18) . . . . ?
C43 C44 C45 C46 -2(3) . . . . ?
F45 C45 C46 F46 -3(3) . . . . ?
C44 C45 C46 F46 178.0(16) . . . . ?
F45 C45 C46 C41 177.7(17) . . . . ?
C44 C45 C46 C41 -1(3) . . . . ?
C42 C41 C46 F46 -176.2(17) . . . . ?
B3 C41 C46 F46 10(3) . . . . ?
C42 C41 C46 C45 3(3) . . . . ?
B3 C41 C46 C45 -171.1(18) . . . . ?
O32 B3 C51 C52 168.6(14) . . . . ?
C61 B3 C51 C52 -70(2) . . . . ?
C41 B3 C51 C52 62(2) . . . . ?
O32 B3 C51 C56 -17(2) . . . . ?
C61 B3 C51 C56 105(2) . . . . ?
C41 B3 C51 C56 -122.9(19) . . . . ?
C56 C51 C52 C53 0(2) . . . . ?
B3 C51 C52 C53 175.8(16) . . . . ?
C56 C51 C52 F52 -177.7(14) . . . . ?
B3 C51 C52 F52 -2(2) . . . . ?
C51 C52 C53 F53 180.0(15) . . . . ?
F52 C52 C53 F53 -2(2) . . . . ?
C51 C52 C53 C54 2(3) . . . . ?
F52 C52 C53 C54 179.9(14) . . . . ?
F53 C53 C54 F54 2(2) . . . . ?
C52 C53 C54 F54 179.7(15) . . . . ?
F53 C53 C54 C55 -179.7(15) . . . . ?
C52 C53 C54 C55 -2(3) . . . . ?
F54 C54 C55 F55 -2(2) . . . . ?
C53 C54 C55 F55 179.6(16) . . . . ?
F54 C54 C55 C56 177.9(15) . . . . ?
C53 C54 C55 C56 -1(3) . . . . ?
F55 C55 C56 F56 1(2) . . . . ?
C54 C55 C56 F56 -179.0(14) . . . . ?
F55 C55 C56 C51 -177.1(16) . . . . ?
C54 C55 C56 C51 3(3) . . . . ?
C52 C51 C56 C55 -3(3) . . . . ?
B3 C51 C56 C55 -178.0(16) . . . . ?
C52 C51 C56 F56 179.4(15) . . . . ?
B3 C51 C56 F56 4(3) . . . . ?
O32 B3 C61 C62 -57(2) . . . . ?
C41 B3 C61 C62 52(2) . . . . ?
C51 B3 C61 C62 -179.8(17) . . . . ?
O32 B3 C61 C66 133.3(17) . . . . ?
C41 B3 C61 C66 -117.7(19) . . . . ?
C51 B3 C61 C66 11(3) . . . . ?
C66 C61 C62 C63 -1(3) . . . . ?
B3 C61 C62 C63 -171.7(19) . . . . ?
C66 C61 C62 F62 -179.9(15) . . . . ?
B3 C61 C62 F62 9(3) . . . . ?
C61 C62 C63 F63 178.3(18) . . . . ?
F62 C62 C63 F63 -3(3) . . . . ?
C61 C62 C63 C64 0(3) . . . . ?
F62 C62 C63 C64 178.6(14) . . . . ?
C62 C63 C64 F64 -179.7(16) . . . . ?
F63 C63 C64 F64 2(2) . . . . ?
C62 C63 C64 C65 0(3) . . . . ?
F63 C63 C64 C65 -178.8(15) . . . . ?
F64 C64 C65 F65 -1(2) . . . . ?
C63 C64 C65 F65 179.6(15) . . . . ?
F64 C64 C65 C66 -178.4(16) . . . . ?
C63 C64 C65 C66 2(2) . . . . ?
F65 C65 C66 F66 2(3) . . . . ?
C64 C65 C66 F66 179.8(15) . . . . ?
F65 C65 C66 C61 178.9(17) . . . . ?
C64 C65 C66 C61 -4(3) . . . . ?
C62 C61 C66 F66 179.5(17) . . . . ?
B3 C61 C66 F66 -10(3) . . . . ?
C62 C61 C66 C65 3(3) . . . . ?
B3 C61 C66 C65 173.4(18) . . . . ?
C39 O39 B9 C81 -50(2) . . . . ?
C39 O39 B9 C71 78(2) . . . . ?
C39 O39 B9 C91 -170.2(15) . . . . ?
O39 B9 C71 C76 -14(3) . . . . ?
C81 B9 C71 C76 110(2) . . . . ?
C91 B9 C71 C76 -122(2) . . . . ?
O39 B9 C71 C72 169.9(15) . . . . ?
C81 B9 C71 C72 -67(2) . . . . ?
C91 B9 C71 C72 61(2) . . . . ?
C76 C71 C72 C73 0(3) . . . . ?
B9 C71 C72 C73 177.5(18) . . . . ?
C76 C71 C72 F72 -179.5(15) . . . . ?
B9 C71 C72 F72 -2(2) . . . . ?
F72 C72 C73 F73 1(3) . . . . ?
C71 C72 C73 F73 -178.7(17) . . . . ?
F72 C72 C73 C74 178.2(16) . . . . ?
C71 C72 C73 C74 -2(3) . . . . ?
C72 C73 C74 C75 3(3) . . . . ?
F73 C73 C74 C75 179.9(17) . . . . ?
C72 C73 C74 F74 179.3(17) . . . . ?
F73 C73 C74 F74 -4(3) . . . . ?
F74 C74 C75 F75 2(3) . . . . ?
C73 C74 C75 F75 177.9(16) . . . . ?
F74 C74 C75 C76 -179.1(16) . . . . ?
C73 C74 C75 C76 -3(3) . . . . ?
C72 C71 C76 F76 177.0(16) . . . . ?
B9 C71 C76 F76 0(3) . . . . ?
C72 C71 C76 C75 0(3) . . . . ?
B9 C71 C76 C75 -177.1(17) . . . . ?
F75 C75 C76 F76 3(2) . . . . ?
C74 C75 C76 F76 -176.0(16) . . . . ?
F75 C75 C76 C71 -179.1(17) . . . . ?
C74 C75 C76 C71 2(3) . . . . ?
O39 B9 C81 C86 -58(2) . . . . ?
C71 B9 C81 C86 176.9(17) . . . . ?
C91 B9 C81 C86 53(2) . . . . ?
O39 B9 C81 C82 125.2(18) . . . . ?
C71 B9 C81 C82 0(2) . . . . ?
C91 B9 C81 C82 -123.3(19) . . . . ?
C86 C81 C82 C83 3(3) . . . . ?
B9 C81 C82 C83 179.7(17) . . . . ?
C86 C81 C82 F82 176.8(16) . . . . ?
B9 C81 C82 F82 -7(3) . . . . ?
F82 C82 C83 F83 6(3) . . . . ?
C81 C82 C83 F83 179.6(16) . . . . ?
F82 C82 C83 C84 -178.9(16) . . . . ?
C81 C82 C83 C84 -5(3) . . . . ?
C82 C83 C84 F84 -176.1(17) . . . . ?
F83 C83 C84 F84 0(2) . . . . ?
C82 C83 C84 C85 4(3) . . . . ?
F83 C83 C84 C85 179.8(15) . . . . ?
F84 C84 C85 C86 178.4(16) . . . . ?
C83 C84 C85 C86 -2(3) . . . . ?
F84 C84 C85 F85 2(2) . . . . ?
C83 C84 C85 F85 -178.6(15) . . . . ?
F85 C85 C86 F86 -4(3) . . . . ?
C84 C85 C86 F86 179.5(15) . . . . ?
F85 C85 C86 C81 176.8(17) . . . . ?
C84 C85 C86 C81 0(3) . . . . ?
C82 C81 C86 C85 -1(3) . . . . ?
B9 C81 C86 C85 -177.5(17) . . . . ?
C82 C81 C86 F86 -179.9(15) . . . . ?
B9 C81 C86 F86 3(3) . . . . ?
O39 B9 C91 C96 126.3(19) . . . . ?
C81 B9 C91 C96 11(3) . . . . ?
C71 B9 C91 C96 -119(2) . . . . ?
O39 B9 C91 C92 -49.3(19) . . . . ?
C81 B9 C91 C92 -164.8(17) . . . . ?
C71 B9 C91 C92 66(2) . . . . ?
C96 C91 C92 F92 178.3(16) . . . . ?
B9 C91 C92 F92 -5(3) . . . . ?
C96 C91 C92 C93 0(3) . . . . ?
B9 C91 C92 C93 175.9(18) . . . . ?
F92 C92 C93 C94 -177.9(19) . . . . ?
C91 C92 C93 C94 1(3) . . . . ?
F92 C92 C93 F93 -2(3) . . . . ?
C91 C92 C93 F93 177.1(17) . . . . ?
C92 C93 C94 F94 180(2) . . . . ?
F93 C93 C94 F94 3(3) . . . . ?
C92 C93 C94 C95 0(3) . . . . ?
F93 C93 C94 C95 -176.8(17) . . . . ?
F94 C94 C95 F95 3(3) . . . . ?
C93 C94 C95 F95 -176.5(19) . . . . ?
F94 C94 C95 C96 179.5(17) . . . . ?
C93 C94 C95 C96 0(3) . . . . ?
C92 C91 C96 F96 -177.8(16) . . . . ?
B9 C91 C96 F96 6(3) . . . . ?
C92 C91 C96 C95 0(3) . . . . ?
B9 C91 C96 C95 -176.2(18) . . . . ?
F95 C95 C96 F96 -6(3) . . . . ?
C94 C95 C96 F96 178.2(16) . . . . ?
F95 C95 C96 C91 176.9(18) . . . . ?
C94 C95 C96 C91 1(3) . . . . ?
C885 C881 C882 C888 -76(16) . . . . ?
C890 C881 C882 C888 -40(14) . . . . ?
C894 C881 C882 C888 1(18) . . . . ?
C884 C881 C882 C888 -52(14) . . . . ?
C888 C881 C882 C894 -1(18) . . . . ?
C885 C881 C882 C894 -76(18) . . . . ?
C890 C881 C882 C894 -41(12) . . . . ?
C884 C881 C882 C894 -53(16) . . . . ?
C888 C881 C882 C886 -114(20) . . . . ?
C885 C881 C882 C886 170(13) . . . . ?
C890 C881 C882 C886 -154(17) . . . . ?
C894 C881 C882 C886 -113(21) . . . . ?
C884 C881 C882 C886 -166(14) . . . . ?
C888 C881 C882 C890 40(14) . . . . ?
C885 C881 C882 C890 -36(11) . . . . ?
C894 C881 C882 C890 41(12) . . . . ?
C884 C881 C882 C890 -12(8) . . . . ?
C888 C881 C882 C887 -59(21) . . . . ?
C885 C881 C882 C887 -134(17) . . . . ?
C890 C881 C882 C887 -99(19) . . . . ?
C894 C881 C882 C887 -58(15) . . . . ?
C884 C881 C882 C887 -111(18) . . . . ?
C888 C881 C882 C885 76(16) . . . . ?
C890 C881 C882 C885 36(11) . . . . ?
C894 C881 C882 C885 76(18) . . . . ?
C884 C881 C882 C885 23(9) . . . . ?
C895 C883 C884 C890 15(13) . . . . ?
C890 C883 C884 C885 -21(35) . . . . ?
C895 C883 C884 C885 -6(45) . . . . ?
C890 C883 C884 C888 -24(7) . . . . ?
C895 C883 C884 C888 -9(13) . . . . ?
C890 C883 C884 C881 -25(9) . . . . ?
C895 C883 C884 C881 -10(17) . . . . ?
C888 C881 C884 C890 -26(14) . . . . ?
C885 C881 C884 C890 148(21) . . . . ?
C882 C881 C884 C890 19(13) . . . . ?
C894 C881 C884 C890 -7(9) . . . . ?
C888 C881 C884 C885 -174(23) . . . . ?
C882 C881 C884 C885 -129(18) . . . . ?
C890 C881 C884 C885 -148(21) . . . . ?
C894 C881 C884 C885 -155(17) . . . . ?
C888 C881 C884 C883 2(18) . . . . ?
C885 C881 C884 C883 176(24) . . . . ?
C882 C881 C884 C883 47(17) . . . . ?
C890 C881 C884 C883 28(11) . . . . ?
C894 C881 C884 C883 22(13) . . . . ?
C885 C881 C884 C888 174(23) . . . . ?
C882 C881 C884 C888 45(12) . . . . ?
C890 C881 C884 C888 26(14) . . . . ?
C894 C881 C884 C888 19(12) . . . . ?
C890 C884 C885 C881 -27(18) . . . . ?
C883 C884 C885 C881 -7(49) . . . . ?
C888 C884 C885 C881 -3(12) . . . . ?
C890 C884 C885 C888 -24(11) . . . . ?
C883 C884 C885 C888 -4(41) . . . . ?
C881 C884 C885 C888 3(12) . . . . ?
C883 C884 C885 C890 20(34) . . . . ?
C888 C884 C885 C890 24(11) . . . . ?
C881 C884 C885 C890 27(18) . . . . ?
C890 C884 C885 C882 4(12) . . . . ?
C883 C884 C885 C882 24(42) . . . . ?
C888 C884 C885 C882 29(6) . . . . ?
C881 C884 C885 C882 32(11) . . . . ?
C888 C881 C885 C884 5(20) . . . . ?
C882 C881 C885 C884 52(18) . . . . ?
C890 C881 C885 C884 19(13) . . . . ?
C894 C881 C885 C884 23(15) . . . . ?
C882 C881 C885 C888 47(11) . . . . ?
C890 C881 C885 C888 14(12) . . . . ?
C894 C881 C885 C888 18(10) . . . . ?
C884 C881 C885 C888 -5(20) . . . . ?
C888 C881 C885 C890 -14(12) . . . . ?
C882 C881 C885 C890 33(11) . . . . ?
C894 C881 C885 C890 4(6) . . . . ?
C884 C881 C885 C890 -19(13) . . . . ?
C888 C881 C885 C882 -47(11) . . . . ?
C890 C881 C885 C882 -33(11) . . . . ?
C894 C881 C885 C882 -29(9) . . . . ?
C884 C881 C885 C882 -52(18) . . . . ?
C888 C882 C885 C884 -73(17) . . . . ?
C894 C882 C885 C884 -22(15) . . . . ?
C886 C882 C885 C884 -155(26) . . . . ?
C881 C882 C885 C884 -137(16) . . . . ?
C890 C882 C885 C884 -4(11) . . . . ?
C887 C882 C885 C884 -53(22) . . . . ?
C888 C882 C885 C881 64(14) . . . . ?
C894 C882 C885 C881 114(17) . . . . ?
C886 C882 C885 C881 -18(23) . . . . ?
C890 C882 C885 C881 133(15) . . . . ?
C887 C882 C885 C881 84(21) . . . . ?
C894 C882 C885 C888 51(15) . . . . ?
C886 C882 C885 C888 -82(28) . . . . ?
C881 C882 C885 C888 -64(14) . . . . ?
C890 C882 C885 C888 69(15) . . . . ?
C887 C882 C885 C888 20(17) . . . . ?
C888 C882 C885 C890 -69(15) . . . . ?
C894 C882 C885 C890 -18(9) . . . . ?
C886 C882 C885 C890 -151(29) . . . . ?
C881 C882 C885 C890 -133(15) . . . . ?
C887 C882 C885 C890 -49(18) . . . . ?
C888 C882 C886 C889 85(23) . . . . ?
C894 C882 C886 C889 11(19) . . . . ?
C881 C882 C886 C889 132(14) . . . . ?
C890 C882 C886 C889 17(37) . . . . ?
C887 C882 C886 C889 11(10) . . . . ?
C885 C882 C886 C889 144(21) . . . . ?
C888 C882 C886 C887 75(21) . . . . ?
C894 C882 C886 C887 0(12) . . . . ?
C881 C882 C886 C887 121(15) . . . . ?
C890 C882 C886 C887 7(30) . . . . ?
C885 C882 C886 C887 133(26) . . . . ?
C888 C882 C886 C894 74(20) . . . . ?
C881 C882 C886 C894 121(21) . . . . ?
C890 C882 C886 C894 6(21) . . . . ?
C887 C882 C886 C894 0(12) . . . . ?
C885 C882 C886 C894 133(33) . . . . ?
C894 C882 C886 C888 -74(20) . . . . ?
C881 C882 C886 C888 47(15) . . . . ?
C890 C882 C886 C888 -68(30) . . . . ?
C887 C882 C886 C888 -75(21) . . . . ?
C885 C882 C886 C888 58(24) . . . . ?
C882 C886 C887 C889 168(12) . . . . ?
C894 C886 C887 C889 168(11) . . . . ?
C888 C886 C887 C889 -169(9) . . . . ?
C889 C886 C887 C894 -168(11) . . . . ?
C882 C886 C887 C894 0(11) . . . . ?
C888 C886 C887 C894 23(7) . . . . ?
C889 C886 C887 C891 -153(27) . . . . ?
C882 C886 C887 C891 15(26) . . . . ?
C894 C886 C887 C891 15(21) . . . . ?
C888 C886 C887 C891 39(24) . . . . ?
C889 C886 C887 C882 -168(12) . . . . ?
C894 C886 C887 C882 0(11) . . . . ?
C888 C886 C887 C882 24(8) . . . . ?
C889 C886 C887 C892 -32(30) . . . . ?
C882 C886 C887 C892 136(31) . . . . ?
C894 C886 C887 C892 136(35) . . . . ?
C888 C886 C887 C892 160(32) . . . . ?
C889 C886 C887 C888 169(9) . . . . ?
C882 C886 C887 C888 -24(8) . . . . ?
C894 C886 C887 C888 -23(7) . . . . ?
C888 C882 C887 C889 -138(15) . . . . ?
C894 C882 C887 C889 168(14) . . . . ?
C886 C882 C887 C889 -13(12) . . . . ?
C881 C882 C887 C889 -103(20) . . . . ?
C890 C882 C887 C889 170(11) . . . . ?
C885 C882 C887 C889 -153(17) . . . . ?
C888 C882 C887 C886 -125(17) . . . . ?
C894 C882 C887 C886 -179(15) . . . . ?
C881 C882 C887 C886 -90(19) . . . . ?
C890 C882 C887 C886 -177(14) . . . . ?
C885 C882 C887 C886 -140(22) . . . . ?
C888 C882 C887 C894 54(15) . . . . ?
C886 C882 C887 C894 179(15) . . . . ?
C881 C882 C887 C894 89(21) . . . . ?
C890 C882 C887 C894 3(9) . . . . ?
C885 C882 C887 C894 39(17) . . . . ?
C888 C882 C887 C891 60(16) . . . . ?
C894 C882 C887 C891 6(12) . . . . ?
C886 C882 C887 C891 -174(10) . . . . ?
C881 C882 C887 C891 95(19) . . . . ?
C890 C882 C887 C891 9(12) . . . . ?
C885 C882 C887 C891 46(21) . . . . ?
C888 C882 C887 C892 70(18) . . . . ?
C894 C882 C887 C892 16(15) . . . . ?
C886 C882 C887 C892 -164(11) . . . . ?
C881 C882 C887 C892 105(18) . . . . ?
C890 C882 C887 C892 19(17) . . . . ?
C885 C882 C887 C892 56(23) . . . . ?
C894 C882 C887 C888 -54(15) . . . . ?
C886 C882 C887 C888 125(17) . . . . ?
C881 C882 C887 C888 35(14) . . . . ?
C890 C882 C887 C888 -51(13) . . . . ?
C885 C882 C887 C888 -15(12) . . . . ?
C885 C881 C888 C882 109(14) . . . . ?
C890 C881 C888 C882 86(20) . . . . ?
C894 C881 C888 C882 -1(27) . . . . ?
C884 C881 C888 C882 112(15) . . . . ?
C885 C881 C888 C890 23(20) . . . . ?
C882 C881 C888 C890 -86(20) . . . . ?
C894 C881 C888 C890 -87(33) . . . . ?
C884 C881 C888 C890 26(14) . . . . ?
C885 C881 C888 C894 110(31) . . . . ?
C882 C881 C888 C894 1(27) . . . . ?
C890 C881 C888 C894 87(33) . . . . ?
C884 C881 C888 C894 113(33) . . . . ?
C882 C881 C888 C885 -109(14) . . . . ?
C890 C881 C888 C885 -23(20) . . . . ?
C894 C881 C888 C885 -110(31) . . . . ?
C884 C881 C888 C885 3(12) . . . . ?
C885 C881 C888 C884 -3(12) . . . . ?
C882 C881 C888 C884 -112(15) . . . . ?
C890 C881 C888 C884 -26(14) . . . . ?
C894 C881 C888 C884 -113(33) . . . . ?
C885 C881 C888 C887 146(11) . . . . ?
C882 C881 C888 C887 37(12) . . . . ?
C890 C881 C888 C887 123(24) . . . . ?
C894 C881 C888 C887 36(24) . . . . ?
C884 C881 C888 C887 149(17) . . . . ?
C885 C881 C888 C886 141(8) . . . . ?
C882 C881 C888 C886 32(10) . . . . ?
C890 C881 C888 C886 117(18) . . . . ?
C894 C881 C888 C886 31(29) . . . . ?
C884 C881 C888 C886 144(10) . . . . ?
C894 C882 C888 C881 179(17) . . . . ?
C886 C882 C888 C881 91(21) . . . . ?
C890 C882 C888 C881 -124(16) . . . . ?
C887 C882 C888 C881 138(15) . . . . ?
C885 C882 C888 C881 -54(11) . . . . ?
C894 C882 C888 C890 -56(10) . . . . ?
C886 C882 C888 C890 -145(18) . . . . ?
C881 C882 C888 C890 124(16) . . . . ?
C887 C882 C888 C890 -98(11) . . . . ?
C885 C882 C888 C890 71(11) . . . . ?
C886 C882 C888 C894 -89(19) . . . . ?
C881 C882 C888 C894 -179(17) . . . . ?
C890 C882 C888 C894 56(10) . . . . ?
C887 C882 C888 C894 -42(9) . . . . ?
C885 C882 C888 C894 127(13) . . . . ?
C894 C882 C888 C885 -127(13) . . . . ?
C886 C882 C888 C885 144(15) . . . . ?
C881 C882 C888 C885 54(11) . . . . ?
C890 C882 C888 C885 -71(10) . . . . ?
C887 C882 C888 C885 -169(10) . . . . ?
C894 C882 C888 C884 -83(15) . . . . ?
C886 C882 C888 C884 -172(14) . . . . ?
C881 C882 C888 C884 98(16) . . . . ?
C890 C882 C888 C884 -26(10) . . . . ?
C887 C882 C888 C884 -124(12) . . . . ?
C885 C882 C888 C884 44(9) . . . . ?
C894 C882 C888 C887 42(9) . . . . ?
C886 C882 C888 C887 -47(14) . . . . ?
C881 C882 C888 C887 -138(15) . . . . ?
C890 C882 C888 C887 98(11) . . . . ?
C885 C882 C888 C887 169(10) . . . . ?
C894 C882 C888 C886 89(19) . . . . ?
C881 C882 C888 C886 -91(21) . . . . ?
C890 C882 C888 C886 145(18) . . . . ?
C887 C882 C888 C886 47(14) . . . . ?
C885 C882 C888 C886 -144(15) . . . . ?
C884 C885 C888 C881 -176(17) . . . . ?
C890 C885 C888 C881 160(18) . . . . ?
C882 C885 C888 C881 79(17) . . . . ?
C884 C885 C888 C882 106(17) . . . . ?
C881 C885 C888 C882 -79(17) . . . . ?
C890 C885 C888 C882 81(15) . . . . ?
C884 C885 C888 C890 24(11) . . . . ?
C881 C885 C888 C890 -160(18) . . . . ?
C882 C885 C888 C890 -81(15) . . . . ?
C884 C885 C888 C894 45(17) . . . . ?
C881 C885 C888 C894 -140(22) . . . . ?
C890 C885 C888 C894 20(12) . . . . ?
C882 C885 C888 C894 -61(15) . . . . ?
C881 C885 C888 C884 176(17) . . . . ?
C890 C885 C888 C884 -24(11) . . . . ?
C882 C885 C888 C884 -106(17) . . . . ?
C884 C885 C888 C887 87(24) . . . . ?
C881 C885 C888 C887 -97(25) . . . . ?
C890 C885 C888 C887 63(21) . . . . ?
C882 C885 C888 C887 -19(16) . . . . ?
C884 C885 C888 C886 129(14) . . . . ?
C881 C885 C888 C886 -55(14) . . . . ?
C890 C885 C888 C886 105(14) . . . . ?
C882 C885 C888 C886 23(11) . . . . ?
C890 C884 C888 C881 142(20) . . . . ?
C885 C884 C888 C881 4(14) . . . . ?
C883 C884 C888 C881 -178(15) . . . . ?
C890 C884 C888 C882 49(19) . . . . ?
C885 C884 C888 C882 -89(17) . . . . ?
C883 C884 C888 C882 89(18) . . . . ?
C881 C884 C888 C882 -93(18) . . . . ?
C885 C884 C888 C890 -138(18) . . . . ?
C883 C884 C888 C890 40(12) . . . . ?
C881 C884 C888 C890 -142(20) . . . . ?
C890 C884 C888 C894 -9(13) . . . . ?
C885 C884 C888 C894 -147(13) . . . . ?
C883 C884 C888 C894 32(13) . . . . ?
C881 C884 C888 C894 -150(18) . . . . ?
C890 C884 C888 C885 138(18) . . . . ?
C883 C884 C888 C885 178(17) . . . . ?
C881 C884 C888 C885 -4(14) . . . . ?
C890 C884 C888 C887 -5(15) . . . . ?
C885 C884 C888 C887 -143(12) . . . . ?
C883 C884 C888 C887 36(16) . . . . ?
C881 C884 C888 C887 -146(19) . . . . ?
C890 C884 C888 C886 42(20) . . . . ?
C885 C884 C888 C886 -96(17) . . . . ?
C883 C884 C888 C886 82(18) . . . . ?
C881 C884 C888 C886 -100(19) . . . . ?
C889 C887 C888 C881 5(24) . . . . ?
C886 C887 C888 C881 -10(17) . . . . ?
C894 C887 C888 C881 -146(22) . . . . ?
C891 C887 C888 C881 -177(17) . . . . ?
C882 C887 C888 C881 -54(19) . . . . ?
C892 C887 C888 C881 176(15) . . . . ?
C889 C887 C888 C882 59(20) . . . . ?
C886 C887 C888 C882 44(15) . . . . ?
C894 C887 C888 C882 -92(17) . . . . ?
C891 C887 C888 C882 -123(16) . . . . ?
C892 C887 C888 C882 -130(16) . . . . ?
C889 C887 C888 C890 141(14) . . . . ?
C886 C887 C888 C890 126(11) . . . . ?
C894 C887 C888 C890 -10(11) . . . . ?
C891 C887 C888 C890 -41(9) . . . . ?
C882 C887 C888 C890 82(16) . . . . ?
C892 C887 C888 C890 -48(10) . . . . ?
C889 C887 C888 C894 151(19) . . . . ?
C886 C887 C888 C894 136(14) . . . . ?
C891 C887 C888 C894 -31(11) . . . . ?
C882 C887 C888 C894 92(17) . . . . ?
C892 C887 C888 C894 -38(12) . . . . ?
C889 C887 C888 C885 83(26) . . . . ?
C886 C887 C888 C885 68(23) . . . . ?
C894 C887 C888 C885 -68(23) . . . . ?
C891 C887 C888 C885 -99(22) . . . . ?
C882 C887 C888 C885 24(21) . . . . ?
C892 C887 C888 C885 -106(22) . . . . ?
C889 C887 C888 C884 144(15) . . . . ?
C886 C887 C888 C884 129(12) . . . . ?
C894 C887 C888 C884 -7(13) . . . . ?
C891 C887 C888 C884 -38(12) . . . . ?
C882 C887 C888 C884 85(18) . . . . ?
C892 C887 C888 C884 -45(12) . . . . ?
C889 C887 C888 C886 15(12) . . . . ?
C894 C887 C888 C886 -136(14) . . . . ?
C891 C887 C888 C886 -167(9) . . . . ?
C882 C887 C888 C886 -44(15) . . . . ?
C892 C887 C888 C886 -174(9) . . . . ?
C889 C886 C888 C881 162(13) . . . . ?
C887 C886 C888 C881 172(14) . . . . ?
C882 C886 C888 C881 -89(23) . . . . ?
C894 C886 C888 C881 -162(17) . . . . ?
C889 C886 C888 C882 -108(23) . . . . ?
C887 C886 C888 C882 -99(22) . . . . ?
C894 C886 C888 C882 -73(21) . . . . ?
C889 C886 C888 C890 -70(14) . . . . ?
C887 C886 C888 C890 -61(11) . . . . ?
C882 C886 C888 C890 38(20) . . . . ?
C894 C886 C888 C890 -34(9) . . . . ?
C889 C886 C888 C894 -36(11) . . . . ?
C887 C886 C888 C894 -26(8) . . . . ?
C882 C886 C888 C894 73(21) . . . . ?
C889 C886 C888 C885 -155(12) . . . . ?
C887 C886 C888 C885 -146(13) . . . . ?
C882 C886 C888 C885 -47(21) . . . . ?
C894 C886 C888 C885 -119(15) . . . . ?
C889 C886 C888 C884 -95(18) . . . . ?
C887 C886 C888 C884 -86(18) . . . . ?
C882 C886 C888 C884 13(22) . . . . ?
C894 C886 C888 C884 -60(17) . . . . ?
C889 C886 C888 C887 -9(7) . . . . ?
C882 C886 C888 C887 99(22) . . . . ?
C894 C886 C888 C887 26(8) . . . . ?
C894 C887 C889 C886 37(35) . . . . ?
C891 C887 C889 C886 167(14) . . . . ?
C882 C887 C889 C886 12(11) . . . . ?
C892 C887 C889 C886 172(8) . . . . ?
C888 C887 C889 C886 -16(13) . . . . ?
C882 C886 C889 C887 -14(13) . . . . ?
C894 C886 C889 C887 -8(7) . . . . ?
C888 C886 C889 C887 12(10) . . . . ?
C885 C884 C890 C888 33(14) . . . . ?
C883 C884 C890 C888 -139(11) . . . . ?
C881 C884 C890 C888 18(9) . . . . ?
C885 C884 C890 C894 80(75) . . . . ?
C883 C884 C890 C894 -91(73) . . . . ?
C888 C884 C890 C894 47(70) . . . . ?
C881 C884 C890 C894 65(73) . . . . ?
C885 C884 C890 C883 172(14) . . . . ?
C888 C884 C890 C883 139(11) . . . . ?
C881 C884 C890 C883 156(8) . . . . ?
C885 C884 C890 C882 -8(21) . . . . ?
C883 C884 C890 C882 -180(15) . . . . ?
C888 C884 C890 C882 -41(13) . . . . ?
C881 C884 C890 C882 -23(14) . . . . ?
C883 C884 C890 C885 -172(14) . . . . ?
C888 C884 C890 C885 -33(14) . . . . ?
C881 C884 C890 C885 -15(10) . . . . ?
C885 C884 C890 C895 156(10) . . . . ?
C883 C884 C890 C895 -16(13) . . . . ?
C888 C884 C890 C895 123(16) . . . . ?
C881 C884 C890 C895 141(12) . . . . ?
C885 C884 C890 C881 15(10) . . . . ?
C883 C884 C890 C881 -156(8) . . . . ?
C888 C884 C890 C881 -18(9) . . . . ?
C881 C888 C890 C884 -48(24) . . . . ?
C882 C888 C890 C884 -135(17) . . . . ?
C894 C888 C890 C884 170(15) . . . . ?
C885 C888 C890 C884 -28(13) . . . . ?
C887 C888 C890 C884 176(12) . . . . ?
C886 C888 C890 C884 -154(12) . . . . ?
C881 C888 C890 C894 142(22) . . . . ?
C882 C888 C890 C894 54(11) . . . . ?
C885 C888 C890 C894 162(10) . . . . ?
C884 C888 C890 C894 -170(15) . . . . ?
C887 C888 C890 C894 6(7) . . . . ?
C886 C888 C890 C894 35(9) . . . . ?
C881 C888 C890 C883 -109(22) . . . . ?
C882 C888 C890 C883 164(17) . . . . ?
C894 C888 C890 C883 109(17) . . . . ?
C885 C888 C890 C883 -89(17) . . . . ?
C884 C888 C890 C883 -61(17) . . . . ?
C887 C888 C890 C883 116(16) . . . . ?
C886 C888 C890 C883 145(14) . . . . ?
C881 C888 C890 C882 87(21) . . . . ?
C894 C888 C890 C882 -54(11) . . . . ?
C885 C888 C890 C882 107(13) . . . . ?
C884 C888 C890 C882 135(17) . . . . ?
C887 C888 C890 C882 -48(11) . . . . ?
C886 C888 C890 C882 -19(10) . . . . ?
C881 C888 C890 C885 -20(18) . . . . ?
C882 C888 C890 C885 -107(13) . . . . ?
C894 C888 C890 C885 -162(10) . . . . ?
C884 C888 C890 C885 28(13) . . . . ?
C887 C888 C890 C885 -155(8) . . . . ?
C886 C888 C890 C885 -126(10) . . . . ?
C881 C888 C890 C895 -179(17) . . . . ?
C882 C888 C890 C895 94(13) . . . . ?
C894 C888 C890 C895 40(9) . . . . ?
C885 C888 C890 C895 -159(8) . . . . ?
C884 C888 C890 C895 -131(15) . . . . ?
C887 C888 C890 C895 46(8) . . . . ?
C886 C888 C890 C895 75(10) . . . . ?
C882 C888 C890 C881 -87(21) . . . . ?
C894 C888 C890 C881 -142(22) . . . . ?
C885 C888 C890 C881 20(18) . . . . ?
C884 C888 C890 C881 48(24) . . . . ?
C887 C888 C890 C881 -136(22) . . . . ?
C886 C888 C890 C881 -106(21) . . . . ?
C895 C883 C890 C884 -165(13) . . . . ?
C884 C883 C890 C888 78(20) . . . . ?
C895 C883 C890 C888 -87(18) . . . . ?
C884 C883 C890 C894 166(17) . . . . ?
C895 C883 C890 C894 1(10) . . . . ?
C884 C883 C890 C882 179(100) . . . . ?
C895 C883 C890 C882 14(52) . . . . ?
C884 C883 C890 C885 7(11) . . . . ?
C895 C883 C890 C885 -158(8) . . . . ?
C884 C883 C890 C895 165(13) . . . . ?
C884 C883 C890 C881 40(15) . . . . ?
C895 C883 C890 C881 -125(14) . . . . ?
C888 C882 C890 C884 66(21) . . . . ?
C894 C882 C890 C884 164(20) . . . . ?
C886 C882 C890 C884 156(27) . . . . ?
C881 C882 C890 C884 33(20) . . . . ?
C887 C882 C890 C884 161(16) . . . . ?
C885 C882 C890 C884 6(16) . . . . ?
C894 C882 C890 C888 97(15) . . . . ?
C886 C882 C890 C888 90(31) . . . . ?
C881 C882 C890 C888 -34(11) . . . . ?
C887 C882 C890 C888 95(15) . . . . ?
C885 C882 C890 C888 -60(12) . . . . ?
C888 C882 C890 C894 -97(15) . . . . ?
C886 C882 C890 C894 -8(26) . . . . ?
C881 C882 C890 C894 -131(14) . . . . ?
C887 C882 C890 C894 -3(9) . . . . ?
C885 C882 C890 C894 -157(12) . . . . ?
C888 C882 C890 C883 -113(54) . . . . ?
C894 C882 C890 C883 -15(55) . . . . ?
C886 C882 C890 C883 -23(76) . . . . ?
C881 C882 C890 C883 -146(51) . . . . ?
C887 C882 C890 C883 -18(58) . . . . ?
C885 C882 C890 C883 -172(54) . . . . ?
C888 C882 C890 C885 60(12) . . . . ?
C894 C882 C890 C885 157(12) . . . . ?
C886 C882 C890 C885 150(30) . . . . ?
C881 C882 C890 C885 26(8) . . . . ?
C887 C882 C890 C885 155(10) . . . . ?
C888 C882 C890 C895 -100(14) . . . . ?
C894 C882 C890 C895 -2(11) . . . . ?
C886 C882 C890 C895 -10(33) . . . . ?
C881 C882 C890 C895 -133(9) . . . . ?
C887 C882 C890 C895 -5(12) . . . . ?
C885 C882 C890 C895 -160(8) . . . . ?
C888 C882 C890 C881 34(11) . . . . ?
C894 C882 C890 C881 131(14) . . . . ?
C886 C882 C890 C881 123(33) . . . . ?
C887 C882 C890 C881 128(13) . . . . ?
C885 C882 C890 C881 -26(8) . . . . ?
C881 C885 C890 C884 156(16) . . . . ?
C888 C885 C890 C884 144(16) . . . . ?
C882 C885 C890 C884 -174(16) . . . . ?
C884 C885 C890 C888 -144(16) . . . . ?
C881 C885 C890 C888 12(11) . . . . ?
C882 C885 C890 C888 42(8) . . . . ?
C884 C885 C890 C894 -165(18) . . . . ?
C881 C885 C890 C894 -9(13) . . . . ?
C888 C885 C890 C894 -21(11) . . . . ?
C882 C885 C890 C894 21(11) . . . . ?
C884 C885 C890 C883 -7(13) . . . . ?
C881 C885 C890 C883 149(9) . . . . ?
C888 C885 C890 C883 137(11) . . . . ?
C882 C885 C890 C883 178(11) . . . . ?
C884 C885 C890 C882 174(16) . . . . ?
C881 C885 C890 C882 -30(10) . . . . ?
C888 C885 C890 C882 -42(8) . . . . ?
C884 C885 C890 C895 -73(27) . . . . ?
C881 C885 C890 C895 83(27) . . . . ?
C888 C885 C890 C895 71(26) . . . . ?
C882 C885 C890 C895 113(27) . . . . ?
C884 C885 C890 C881 -156(16) . . . . ?
C888 C885 C890 C881 -12(11) . . . . ?
C882 C885 C890 C881 30(10) . . . . ?
C888 C881 C890 C884 134(24) . . . . ?
C885 C881 C890 C884 -18(12) . . . . ?
C882 C881 C890 C884 -157(15) . . . . ?
C894 C881 C890 C884 169(14) . . . . ?
C885 C881 C890 C888 -153(24) . . . . ?
C882 C881 C890 C888 69(20) . . . . ?
C894 C881 C890 C888 34(20) . . . . ?
C884 C881 C890 C888 -134(24) . . . . ?
C888 C881 C890 C894 -34(20) . . . . ?
C885 C881 C890 C894 173(11) . . . . ?
C882 C881 C890 C894 35(10) . . . . ?
C884 C881 C890 C894 -169(14) . . . . ?
C888 C881 C890 C883 101(24) . . . . ?
C885 C881 C890 C883 -52(15) . . . . ?
C882 C881 C890 C883 170(16) . . . . ?
C894 C881 C890 C883 135(16) . . . . ?
C884 C881 C890 C883 -33(13) . . . . ?
C888 C881 C890 C882 -69(20) . . . . ?
C885 C881 C890 C882 139(13) . . . . ?
C894 C881 C890 C882 -35(10) . . . . ?
C884 C881 C890 C882 157(15) . . . . ?
C888 C881 C890 C885 153(24) . . . . ?
C882 C881 C890 C885 -139(13) . . . . ?
C894 C881 C890 C885 -173(11) . . . . ?
C884 C881 C890 C885 18(12) . . . . ?
C888 C881 C890 C895 2(22) . . . . ?
C885 C881 C890 C895 -151(11) . . . . ?
C882 C881 C890 C895 71(13) . . . . ?
C894 C881 C890 C895 36(9) . . . . ?
C884 C881 C890 C895 -133(15) . . . . ?
C889 C887 C891 C892 9(17) . . . . ?
C886 C887 C891 C892 154(23) . . . . ?
C894 C887 C891 C892 172(11) . . . . ?
C882 C887 C891 C892 167(9) . . . . ?
C888 C887 C891 C892 -169(8) . . . . ?
C889 C887 C891 C895 -169(12) . . . . ?
C886 C887 C891 C895 -24(29) . . . . ?
C894 C887 C891 C895 -6(10) . . . . ?
C882 C887 C891 C895 -11(12) . . . . ?
C892 C887 C891 C895 -178(15) . . . . ?
C888 C887 C891 C895 13(10) . . . . ?
C889 C887 C891 C894 -163(16) . . . . ?
C886 C887 C891 C894 -18(24) . . . . ?
C882 C887 C891 C894 -5(9) . . . . ?
C892 C887 C891 C894 -172(11) . . . . ?
C888 C887 C891 C894 19(7) . . . . ?
C895 C891 C892 C887 177(18) . . . . ?
C894 C891 C892 C887 19(25) . . . . ?
C889 C887 C892 C891 -173(13) . . . . ?
C886 C887 C892 C891 -144(34) . . . . ?
C894 C887 C892 C891 -7(10) . . . . ?
C882 C887 C892 C891 -19(13) . . . . ?
C888 C887 C892 C891 13(9) . . . . ?
C888 C882 C894 C890 53(10) . . . . ?
C886 C882 C894 C890 176(12) . . . . ?
C881 C882 C894 C890 53(15) . . . . ?
C887 C882 C894 C890 177(11) . . . . ?
C885 C882 C894 C890 18(9) . . . . ?
C886 C882 C894 C888 124(16) . . . . ?
C881 C882 C894 C888 0(12) . . . . ?
C890 C882 C894 C888 -53(10) . . . . ?
C887 C882 C894 C888 124(13) . . . . ?
C885 C882 C894 C888 -35(10) . . . . ?
C888 C882 C894 C887 -124(13) . . . . ?
C886 C882 C894 C887 0(11) . . . . ?
C881 C882 C894 C887 -124(14) . . . . ?
C890 C882 C894 C887 -177(11) . . . . ?
C885 C882 C894 C887 -159(9) . . . . ?
C888 C882 C894 C891 -136(25) . . . . ?
C886 C882 C894 C891 -12(31) . . . . ?
C881 C882 C894 C891 -136(22) . . . . ?
C890 C882 C894 C891 171(28) . . . . ?
C887 C882 C894 C891 -12(22) . . . . ?
C885 C882 C894 C891 -171(21) . . . . ?
C888 C882 C894 C895 59(36) . . . . ?
C886 C882 C894 C895 -177(27) . . . . ?
C881 C882 C894 C895 60(38) . . . . ?
C890 C882 C894 C895 6(31) . . . . ?
C887 C882 C894 C895 -177(36) . . . . ?
C885 C882 C894 C895 24(38) . . . . ?
C888 C882 C894 C886 -124(16) . . . . ?
C881 C882 C894 C886 -123(18) . . . . ?
C890 C882 C894 C886 -176(12) . . . . ?
C887 C882 C894 C886 0(11) . . . . ?
C885 C882 C894 C886 -159(15) . . . . ?
C888 C882 C894 C881 0(12) . . . . ?
C886 C882 C894 C881 123(18) . . . . ?
C890 C882 C894 C881 -53(15) . . . . ?
C887 C882 C894 C881 124(14) . . . . ?
C885 C882 C894 C881 -36(10) . . . . ?
C884 C890 C894 C882 -99(74) . . . . ?
C888 C890 C894 C882 -49(10) . . . . ?
C883 C890 C894 C882 177(12) . . . . ?
C885 C890 C894 C882 -28(14) . . . . ?
C895 C890 C894 C882 177(13) . . . . ?
C881 C890 C894 C882 -34(10) . . . . ?
C884 C890 C894 C888 -50(74) . . . . ?
C883 C890 C894 C888 -135(12) . . . . ?
C882 C890 C894 C888 49(10) . . . . ?
C885 C890 C894 C888 20(11) . . . . ?
C895 C890 C894 C888 -134(10) . . . . ?
C881 C890 C894 C888 15(8) . . . . ?
C884 C890 C894 C887 -88(82) . . . . ?
C888 C890 C894 C887 -38(39) . . . . ?
C883 C890 C894 C887 -172(35) . . . . ?
C882 C890 C894 C887 11(36) . . . . ?
C885 C890 C894 C887 -17(46) . . . . ?
C895 C890 C894 C887 -172(42) . . . . ?
C881 C890 C894 C887 -23(40) . . . . ?
C884 C890 C894 C891 87(76) . . . . ?
C888 C890 C894 C891 137(16) . . . . ?
C883 C890 C894 C891 3(20) . . . . ?
C882 C890 C894 C891 -174(20) . . . . ?
C885 C890 C894 C891 158(11) . . . . ?
C895 C890 C894 C891 4(11) . . . . ?
C881 C890 C894 C891 152(14) . . . . ?
C884 C890 C894 C895 83(74) . . . . ?
C888 C890 C894 C895 134(10) . . . . ?
C883 C890 C894 C895 -1(10) . . . . ?
C882 C890 C894 C895 -177(13) . . . . ?
C885 C890 C894 C895 154(9) . . . . ?
C881 C890 C894 C895 149(7) . . . . ?
C884 C890 C894 C886 -96(73) . . . . ?
C888 C890 C894 C886 -46(11) . . . . ?
C883 C890 C894 C886 180(7) . . . . ?
C882 C890 C894 C886 3(10) . . . . ?
C885 C890 C894 C886 -25(16) . . . . ?
C895 C890 C894 C886 -180(12) . . . . ?
C881 C890 C894 C886 -31(10) . . . . ?
C884 C890 C894 C881 -65(74) . . . . ?
C888 C890 C894 C881 -15(8) . . . . ?
C883 C890 C894 C881 -149(11) . . . . ?
C882 C890 C894 C881 34(10) . . . . ?
C885 C890 C894 C881 6(9) . . . . ?
C895 C890 C894 C881 -149(7) . . . . ?
C881 C888 C894 C882 -1(32) . . . . ?
C890 C888 C894 C882 106(15) . . . . ?
C885 C888 C894 C882 84(18) . . . . ?
C884 C888 C894 C882 112(15) . . . . ?
C887 C888 C894 C882 -63(15) . . . . ?
C886 C888 C894 C882 -36(12) . . . . ?
C881 C888 C894 C890 -107(34) . . . . ?
C882 C888 C894 C890 -106(15) . . . . ?
C885 C888 C894 C890 -23(13) . . . . ?
C884 C888 C894 C890 6(9) . . . . ?
C887 C888 C894 C890 -169(13) . . . . ?
C886 C888 C894 C890 -143(9) . . . . ?
C881 C888 C894 C887 61(35) . . . . ?
C882 C888 C894 C887 63(15) . . . . ?
C890 C888 C894 C887 169(13) . . . . ?
C885 C888 C894 C887 146(12) . . . . ?
C884 C888 C894 C887 175(10) . . . . ?
C886 C888 C894 C887 26(8) . . . . ?
C881 C888 C894 C891 138(30) . . . . ?
C882 C888 C894 C891 139(27) . . . . ?
C890 C888 C894 C891 -115(24) . . . . ?
C885 C888 C894 C891 -137(19) . . . . ?
C884 C888 C894 C891 -109(22) . . . . ?
C887 C888 C894 C891 76(22) . . . . ?
C886 C888 C894 C891 102(24) . . . . ?
C881 C888 C894 C895 -159(30) . . . . ?
C882 C888 C894 C895 -157(17) . . . . ?
C890 C888 C894 C895 -51(11) . . . . ?
C885 C888 C894 C895 -74(17) . . . . ?
C884 C888 C894 C895 -45(12) . . . . ?
C887 C888 C894 C895 140(16) . . . . ?
C886 C888 C894 C895 166(12) . . . . ?
C881 C888 C894 C886 35(33) . . . . ?
C882 C888 C894 C886 36(12) . . . . ?
C890 C888 C894 C886 143(9) . . . . ?
C885 C888 C894 C886 120(14) . . . . ?
C884 C888 C894 C886 149(8) . . . . ?
C887 C888 C894 C886 -26(8) . . . . ?
C882 C888 C894 C881 1(32) . . . . ?
C890 C888 C894 C881 107(34) . . . . ?
C885 C888 C894 C881 85(32) . . . . ?
C884 C888 C894 C881 113(34) . . . . ?
C887 C888 C894 C881 -61(35) . . . . ?
C886 C888 C894 C881 -35(33) . . . . ?
C889 C887 C894 C882 -33(39) . . . . ?
C886 C887 C894 C882 0(13) . . . . ?
C891 C887 C894 C882 -173(13) . . . . ?
C892 C887 C894 C882 -169(11) . . . . ?
C888 C887 C894 C882 43(10) . . . . ?
C889 C887 C894 C890 -44(64) . . . . ?
C886 C887 C894 C890 -10(42) . . . . ?
C891 C887 C894 C890 176(42) . . . . ?
C882 C887 C894 C890 -11(36) . . . . ?
C892 C887 C894 C890 -179(100) . . . . ?
C888 C887 C894 C890 32(35) . . . . ?
C889 C887 C894 C888 -77(37) . . . . ?
C886 C887 C894 C888 -43(13) . . . . ?
C891 C887 C894 C888 144(12) . . . . ?
C882 C887 C894 C888 -43(10) . . . . ?
C892 C887 C894 C888 148(10) . . . . ?
C889 C887 C894 C891 140(36) . . . . ?
C886 C887 C894 C891 174(9) . . . . ?
C882 C887 C894 C891 173(13) . . . . ?
C892 C887 C894 C891 5(6) . . . . ?
C888 C887 C894 C891 -144(12) . . . . ?
C889 C887 C894 C895 145(32) . . . . ?
C886 C887 C894 C895 179(9) . . . . ?
C891 C887 C894 C895 5(9) . . . . ?
C882 C887 C894 C895 179(17) . . . . ?
C892 C887 C894 C895 10(10) . . . . ?
C888 C887 C894 C895 -138(17) . . . . ?
C889 C887 C894 C886 -34(33) . . . . ?
C891 C887 C894 C886 -174(9) . . . . ?
C882 C887 C894 C886 0(13) . . . . ?
C892 C887 C894 C886 -169(9) . . . . ?
C888 C887 C894 C886 43(13) . . . . ?
C889 C887 C894 C881 -65(37) . . . . ?
C886 C887 C894 C881 -31(10) . . . . ?
C891 C887 C894 C881 156(9) . . . . ?
C882 C887 C894 C881 -31(9) . . . . ?
C892 C887 C894 C881 160(6) . . . . ?
C888 C887 C894 C881 12(8) . . . . ?
C892 C891 C894 C882 -10(49) . . . . ?
C895 C891 C894 C882 -173(27) . . . . ?
C887 C891 C894 C882 13(24) . . . . ?
C892 C891 C894 C890 158(25) . . . . ?
C895 C891 C894 C890 -4(14) . . . . ?
C887 C891 C894 C890 -178(17) . . . . ?
C892 C891 C894 C888 -114(31) . . . . ?
C895 C891 C894 C888 83(24) . . . . ?
C887 C891 C894 C888 -91(24) . . . . ?
C892 C891 C894 C887 -23(30) . . . . ?
C895 C891 C894 C887 174(9) . . . . ?
C892 C891 C894 C895 163(31) . . . . ?
C887 C891 C894 C895 -174(9) . . . . ?
C892 C891 C894 C886 -19(32) . . . . ?
C895 C891 C894 C886 178(8) . . . . ?
C887 C891 C894 C886 4(6) . . . . ?
C892 C891 C894 C881 -93(35) . . . . ?
C895 C891 C894 C881 104(24) . . . . ?
C887 C891 C894 C881 -70(23) . . . . ?
C889 C886 C894 C882 -171(16) . . . . ?
C887 C886 C894 C882 -179(18) . . . . ?
C888 C886 C894 C882 40(13) . . . . ?
C889 C886 C894 C890 -175(11) . . . . ?
C887 C886 C894 C890 176(15) . . . . ?
C882 C886 C894 C890 -4(14) . . . . ?
C888 C886 C894 C890 36(9) . . . . ?
C889 C886 C894 C888 149(10) . . . . ?
C887 C886 C894 C888 140(12) . . . . ?
C882 C886 C894 C888 -40(13) . . . . ?
C889 C886 C894 C887 9(8) . . . . ?
C882 C886 C894 C887 179(18) . . . . ?
C888 C886 C894 C887 -140(12) . . . . ?
C889 C886 C894 C891 3(9) . . . . ?
C887 C886 C894 C891 -6(8) . . . . ?
C882 C886 C894 C891 173(17) . . . . ?
C888 C886 C894 C891 -146(12) . . . . ?
C889 C886 C894 C895 6(25) . . . . ?
C887 C886 C894 C895 -2(22) . . . . ?
C882 C886 C894 C895 177(31) . . . . ?
C888 C886 C894 C895 -143(27) . . . . ?
C889 C886 C894 C881 157(8) . . . . ?
C887 C886 C894 C881 148(10) . . . . ?
C882 C886 C894 C881 -32(13) . . . . ?
C888 C886 C894 C881 8(7) . . . . ?
C888 C881 C894 C882 178(40) . . . . ?
C885 C881 C894 C882 108(18) . . . . ?
C890 C881 C894 C882 114(18) . . . . ?
C884 C881 C894 C882 120(18) . . . . ?
C888 C881 C894 C890 64(32) . . . . ?
C885 C881 C894 C890 -6(9) . . . . ?
C882 C881 C894 C890 -114(18) . . . . ?
C884 C881 C894 C890 6(8) . . . . ?
C885 C881 C894 C888 -70(33) . . . . ?
C882 C881 C894 C888 -178(40) . . . . ?
C890 C881 C894 C888 -64(32) . . . . ?
C884 C881 C894 C888 -58(32) . . . . ?
C888 C881 C894 C887 -122(35) . . . . ?
C885 C881 C894 C887 167(10) . . . . ?
C882 C881 C894 C887 59(17) . . . . ?
C890 C881 C894 C887 173(12) . . . . ?
C884 C881 C894 C887 179(9) . . . . ?
C888 C881 C894 C891 -61(40) . . . . ?
C885 C881 C894 C891 -131(23) . . . . ?
C882 C881 C894 C891 121(31) . . . . ?
C890 C881 C894 C891 -125(27) . . . . ?
C884 C881 C894 C891 -119(24) . . . . ?
C888 C881 C894 C895 24(34) . . . . ?
C885 C881 C894 C895 -46(14) . . . . ?
C882 C881 C894 C895 -154(21) . . . . ?
C890 C881 C894 C895 -40(10) . . . . ?
C884 C881 C894 C895 -34(11) . . . . ?
C888 C881 C894 C886 -143(35) . . . . ?
C885 C881 C894 C886 147(9) . . . . ?
C882 C881 C894 C886 39(15) . . . . ?
C890 C881 C894 C886 153(9) . . . . ?
C884 C881 C894 C886 159(8) . . . . ?
C892 C891 C895 C894 -171(15) . . . . ?
C887 C891 C895 C894 5(9) . . . . ?
C892 C891 C895 C883 -163(15) . . . . ?
C894 C891 C895 C883 9(20) . . . . ?
C887 C891 C895 C883 14(25) . . . . ?
C892 C891 C895 C890 -169(11) . . . . ?
C894 C891 C895 C890 2(8) . . . . ?
C887 C891 C895 C890 8(11) . . . . ?
C882 C894 C895 C891 170(36) . . . . ?
C890 C894 C895 C891 177(10) . . . . ?
C888 C894 C895 C891 -143(13) . . . . ?
C887 C894 C895 C891 -6(9) . . . . ?
C886 C894 C895 C891 -4(23) . . . . ?
C881 C894 C895 C891 -149(12) . . . . ?
C882 C894 C895 C883 -6(36) . . . . ?
C890 C894 C895 C883 1(8) . . . . ?
C888 C894 C895 C883 41(12) . . . . ?
C887 C894 C895 C883 178(9) . . . . ?
C891 C894 C895 C883 -176(8) . . . . ?
C886 C894 C895 C883 179(100) . . . . ?
C881 C894 C895 C883 35(11) . . . . ?
C882 C894 C895 C890 -6(32) . . . . ?
C888 C894 C895 C890 40(9) . . . . ?
C887 C894 C895 C890 177(14) . . . . ?
C891 C894 C895 C890 -177(10) . . . . ?
C886 C894 C895 C890 179(100) . . . . ?
C881 C894 C895 C890 34(9) . . . . ?
C884 C883 C895 C891 -20(24) . . . . ?
C890 C883 C895 C891 -8(20) . . . . ?
C884 C883 C895 C894 -13(12) . . . . ?
C890 C883 C895 C894 -1(7) . . . . ?
C884 C883 C895 C890 -12(10) . . . . ?
C884 C890 C895 C891 -169(14) . . . . ?
C888 C890 C895 C891 -47(12) . . . . ?
C894 C890 C895 C891 -3(9) . . . . ?
C883 C890 C895 C891 176(9) . . . . ?
C882 C890 C895 C891 -1(11) . . . . ?
C885 C890 C895 C891 -110(25) . . . . ?
C881 C890 C895 C891 -47(12) . . . . ?
C884 C890 C895 C894 -166(17) . . . . ?
C888 C890 C895 C894 -44(10) . . . . ?
C883 C890 C895 C894 179(10) . . . . ?
C882 C890 C895 C894 2(10) . . . . ?
C885 C890 C895 C894 -107(27) . . . . ?
C881 C890 C895 C894 -44(11) . . . . ?
C884 C890 C895 C883 15(13) . . . . ?
C888 C890 C895 C883 137(11) . . . . ?
C894 C890 C895 C883 -179(10) . . . . ?
C882 C890 C895 C883 -177(11) . . . . ?
C885 C890 C895 C883 74(25) . . . . ?
C881 C890 C895 C883 136(11) . . . . ?
C996 C991 C992 C993 -176(9) . . . 3_655 ?
C993 C991 C992 C993 -19(12) . . . 3_655 ?
C996 C991 C992 C995 17(12) . . . . ?
C993 C991 C992 C995 174(6) . . . . ?
C996 C991 C993 C992 177(8) . . . 3_655 ?
C992 C991 C993 C992 19(12) . . . 3_655 ?
C996 C991 C993 C997 -17(12) . . . . ?
C992 C991 C993 C997 -176(6) . . . . ?
